data_7202497
loop_
_publ_author_name
'Andr\'es E. Goeta'
'Judith A. K. Howard'
'Andrew K. Hughes'
'Dermot O'Hare'
'Royston C. B. Copley'

_publ_section_title
;
 Structural?magnetic correlations on the first dinuclear spin crossover
 d4 system
;
_journal_issue 5
_journal_name_full 'Journal of Materials Chemistry'
_journal_page_first 485
_journal_paper_doi 10.1039/b612121g
_journal_volume 17
_journal_year 2007
_chemical_formula_sum 'C20 H30 Cr2 F6 P5 Sb'
_chemical_formula_weight 765.04
_chemical_name_systematic
;
\m~2~-\h^5^,\h^5^-cyclopentaphosphole)-bis
((\h^5^-pentamethyl-cyclopentadienyl)-chromium)
hexafluoroantimonate
;
_space_group_IT_number 15
_symmetry_cell_setting monoclinic
_symmetry_space_group_name_Hall '-I 2ya'
_symmetry_space_group_name_H-M 'I 1 2/a 1'
_atom_sites_solution_hydrogens geom
_atom_sites_solution_primary direct
_atom_sites_solution_secondary difmap
_audit_creation_method SHELXL-97
_cell_angle_alpha 90.00
_cell_angle_beta 101.227(2)
_cell_angle_gamma 90.00
_cell_formula_units_Z 16
_cell_length_a 22.9383(11)
_cell_length_b 21.2836(10)
_cell_length_c 22.9242(12)
_cell_measurement_reflns_used 7726
_cell_measurement_temperature 70(2)
_cell_measurement_theta_max 30.522
_cell_measurement_theta_min 2.091
_cell_volume 10977.6(9)
_computing_cell_refinement 'SMART V5.625 (Bruker, 2003)'
_computing_data_collection 'SMART V5.625 (Bruker, 2003)'
_computing_data_reduction 'SAINT V6.28A (Bruker, 2003)'
_computing_molecular_graphics 'SHELXTL V6.12(Bruker, 2001)'
_computing_structure_refinement 'SHELXL-97 (Sheldrick, 1997)'
_computing_structure_solution 'SHELXS-97 (Sheldrick, 1990)'
_diffrn_ambient_temperature 70(2)
_diffrn_measured_fraction_theta_full 0.912
_diffrn_measured_fraction_theta_max 0.912
_diffrn_measurement_device_type 'Bruker APEX CCD Diffractometer'
_diffrn_measurement_method '\w scans'
_diffrn_radiation_monochromator graphite
_diffrn_radiation_source 'Bede Microsource X-ray Generator'
_diffrn_radiation_type MoK\a
_diffrn_radiation_wavelength 0.71073
_diffrn_reflns_av_R_equivalents 0.0393
_diffrn_reflns_av_sigmaI/netI 0.0483
_diffrn_reflns_limit_h_max 32
_diffrn_reflns_limit_h_min -32
_diffrn_reflns_limit_k_max 27
_diffrn_reflns_limit_k_min -30
_diffrn_reflns_limit_l_max 27
_diffrn_reflns_limit_l_min -31
_diffrn_reflns_number 39446
_diffrn_reflns_theta_full 30.54
_diffrn_reflns_theta_max 30.54
_diffrn_reflns_theta_min 1.15
_diffrn_standards_decay_% 0
_diffrn_standards_number 0
_exptl_absorpt_coefficient_mu 2.097
_exptl_absorpt_correction_T_max 0.600
_exptl_absorpt_correction_T_min 0.398
_exptl_absorpt_correction_type integration
_exptl_absorpt_process_details 'XPREP in SHELXTL'
_exptl_crystal_colour 'dark green'
_exptl_crystal_density_diffrn 1.852
_exptl_crystal_density_method 'not measured'
_exptl_crystal_description 'irregular block'
_exptl_crystal_F_000 6048
_exptl_crystal_size_max 0.60
_exptl_crystal_size_mid 0.52
_exptl_crystal_size_min 0.40
_refine_diff_density_max 3.699
_refine_diff_density_min -2.608
_refine_diff_density_rms 0.195
_refine_ls_extinction_method none
_refine_ls_goodness_of_fit_ref 1.042
_refine_ls_hydrogen_treatment mixed
_refine_ls_matrix_type full
_refine_ls_number_parameters 614
_refine_ls_number_reflns 15342
_refine_ls_number_restraints 0
_refine_ls_restrained_S_all 1.042
_refine_ls_R_factor_all 0.0448
_refine_ls_R_factor_gt 0.0406
_refine_ls_shift/su_max 0.001
_refine_ls_shift/su_mean 0.000
_refine_ls_structure_factor_coef Fsqd
_refine_ls_weighting_details 'calc w=1/[\s^2^(Fo^2^)+(0.0799P)^2^+0.0000P] where P=(Fo^2^+2Fc^2^)/3'
_refine_ls_weighting_scheme calc
_refine_ls_wR_factor_gt 0.1082
_refine_ls_wR_factor_ref 0.1132
_reflns_number_gt 14235
_reflns_number_total 15342
_reflns_threshold_expression >2sigma(I)
_cod_data_source_file b612121g.txt
_cod_data_source_block 070k
_cod_original_sg_symbol_H-M I2/a
_cod_database_code 7202497

loop_
_symmetry_equiv_pos_as_xyz
'x, y, z'
'-x+1/2, y, -z'
'x+1/2, y+1/2, z+1/2'
'-x+1, y+1/2, -z+1/2'
'-x, -y, -z'
'x-1/2, -y, z'
'-x+1/2, -y+1/2, -z+1/2'
'x, -y+1/2, z+1/2'

loop_
_atom_site_label
_atom_site_type_symbol
_atom_site_fract_x
_atom_site_fract_y
_atom_site_fract_z
_atom_site_U_iso_or_equiv
_atom_site_adp_type
_atom_site_occupancy
_atom_site_symmetry_multiplicity
_atom_site_calc_flag
_atom_site_refinement_flags
_atom_site_disorder_assembly
_atom_site_disorder_group
Sb1 Sb 0.138864(12) 0.869403(12) 0.383967(12) 0.01728(6) Uani 1 1 d . . .
F1 F 0.09735(13) 0.80890(13) 0.33226(13) 0.0329(6) Uani 1 1 d . . .
F2 F 0.09083(14) 0.93195(13) 0.34148(12) 0.0338(6) Uani 1 1 d . . .
F3 F 0.08372(12) 0.86116(13) 0.43451(13) 0.0292(5) Uani 1 1 d . . .
F4 F 0.18479(11) 0.80612(11) 0.42697(12) 0.0256(5) Uani 1 1 d . . .
F5 F 0.19455(14) 0.87719(12) 0.33430(13) 0.0297(6) Uani 1 1 d . . .
F6 F 0.18025(13) 0.93083(12) 0.43398(12) 0.0286(5) Uani 1 1 d . . .
Sb2 Sb 0.136629(12) 0.126852(11) 0.117256(12) 0.01589(6) Uani 1 1 d . . .
F7 F 0.12386(17) 0.05122(14) 0.15331(15) 0.0468(9) Uani 1 1 d . . .
F8 F 0.07251(12) 0.16387(15) 0.14401(14) 0.0364(7) Uani 1 1 d . . .
F9 F 0.08538(12) 0.10093(14) 0.04778(12) 0.0314(6) Uani 1 1 d . . .
F10 F 0.20180(13) 0.09255(15) 0.08951(13) 0.0357(7) Uani 1 1 d . . .
F11 F 0.18761(12) 0.15228(14) 0.18705(12) 0.0308(6) Uani 1 1 d . . .
F12 F 0.15011(13) 0.20300(13) 0.08117(14) 0.0334(6) Uani 1 1 d . . .
C1 C -0.11324(16) 0.31088(17) 0.44735(17) 0.0154(6) Uani 1 1 d . . .
C2 C -0.14221(16) 0.26812(16) 0.40251(17) 0.0150(6) Uani 1 1 d . . .
C3 C -0.14131(15) 0.29581(16) 0.34624(17) 0.0152(7) Uani 1 1 d . . .
C4 C -0.11221(16) 0.35568(16) 0.35523(16) 0.0138(6) Uani 1 1 d . . .
C5 C -0.09488(16) 0.36475(17) 0.41792(17) 0.0150(6) Uani 1 1 d . . .
C6 C -0.10617(19) 0.30292(19) 0.51282(17) 0.0214(7) Uani 1 1 d . . .
H6A H -0.1389 0.3241 0.5266 0.032 Uiso 1 1 calc R . .
H6B H -0.0683 0.3213 0.5326 0.032 Uiso 1 1 calc R . .
H6C H -0.1067 0.2581 0.5224 0.032 Uiso 1 1 calc R . .
C7 C -0.17081(17) 0.20753(17) 0.4143(2) 0.0204(7) Uani 1 1 d . . .
H7A H -0.2128 0.2149 0.4151 0.031 Uiso 1 1 calc R . .
H7B H -0.1507 0.1906 0.4527 0.031 Uiso 1 1 calc R . .
H7C H -0.1677 0.1774 0.3827 0.031 Uiso 1 1 calc R . .
C8 C -0.16850(17) 0.26933(18) 0.28636(17) 0.0192(7) Uani 1 1 d . . .
H8A H -0.2047 0.2927 0.2698 0.029 Uiso 1 1 calc R . .
H8B H -0.1784 0.2250 0.2906 0.029 Uiso 1 1 calc R . .
H8C H -0.1401 0.2730 0.2596 0.029 Uiso 1 1 calc R . .
C9 C -0.10413(18) 0.40151(18) 0.30847(18) 0.0198(7) Uani 1 1 d . . .
H9A H -0.1412 0.4249 0.2953 0.030 Uiso 1 1 calc R . .
H9B H -0.0937 0.3790 0.2746 0.030 Uiso 1 1 calc R . .
H9C H -0.0722 0.4309 0.3247 0.030 Uiso 1 1 calc R . .
C10 C -0.06734(17) 0.42277(17) 0.44886(17) 0.0184(7) Uani 1 1 d . . .
H10A H -0.0971 0.4454 0.4661 0.028 Uiso 1 1 calc R . .
H10B H -0.0530 0.4499 0.4201 0.028 Uiso 1 1 calc R . .
H10C H -0.0340 0.4109 0.4805 0.028 Uiso 1 1 calc R . .
Cr1 Cr -0.04904(3) 0.28001(3) 0.39251(3) 0.01201(11) Uani 1 1 d . . .
P1 P 0.03457(5) 0.26885(6) 0.47170(5) 0.0293(3) Uani 1 1 d . . .
P2 P -0.01403(5) 0.18240(5) 0.43719(6) 0.0286(2) Uani 1 1 d . . .
P3 P -0.03324(5) 0.18772(5) 0.33909(6) 0.0270(2) Uani 1 1 d . . .
P4 P 0.00287(5) 0.27772(6) 0.31211(5) 0.0268(2) Uani 1 1 d . . .
P5 P 0.04485(5) 0.32775(5) 0.39427(7) 0.0285(3) Uani 1 1 d . . .
Cr2 Cr 0.06322(2) 0.21824(3) 0.38909(3) 0.01205(11) Uani 1 1 d . . .
C11 C 0.14647(16) 0.17709(16) 0.44036(16) 0.0139(6) Uani 1 1 d . . .
C12 C 0.11602(17) 0.13034(16) 0.40166(18) 0.0159(7) Uani 1 1 d . . .
C13 C 0.11236(16) 0.15179(17) 0.34175(17) 0.0155(6) Uani 1 1 d . . .
C14 C 0.14015(16) 0.21179(17) 0.34396(17) 0.0155(6) Uani 1 1 d . . .
C15 C 0.16133(16) 0.22811(16) 0.40468(17) 0.0147(6) Uani 1 1 d . . .
C16 C 0.16300(17) 0.17137(19) 0.50633(17) 0.0192(7) Uani 1 1 d . . .
H16A H 0.2002 0.1477 0.5170 0.029 Uiso 1 1 calc R . .
H16B H 0.1314 0.1493 0.5212 0.029 Uiso 1 1 calc R . .
H16C H 0.1683 0.2134 0.5241 0.029 Uiso 1 1 calc R . .
C17 C 0.09532(18) 0.06784(17) 0.41954(19) 0.0218(7) Uani 1 1 d . . .
H17A H 0.1285 0.0381 0.4254 0.033 Uiso 1 1 calc R . .
H17B H 0.0633 0.0522 0.3882 0.033 Uiso 1 1 calc R . .
H17C H 0.0806 0.0723 0.4567 0.033 Uiso 1 1 calc R . .
C18 C 0.08813(18) 0.11525(19) 0.28656(19) 0.0221(8) Uani 1 1 d . . .
H18A H 0.1201 0.0905 0.2750 0.033 Uiso 1 1 calc R . .
H18B H 0.0717 0.1443 0.2544 0.033 Uiso 1 1 calc R . .
H18C H 0.0567 0.0870 0.2942 0.033 Uiso 1 1 calc R . .
C19 C 0.14892(18) 0.25019(19) 0.29124(18) 0.0210(7) Uani 1 1 d . . .
H19A H 0.1898 0.2452 0.2853 0.031 Uiso 1 1 calc R . .
H19B H 0.1414 0.2946 0.2984 0.031 Uiso 1 1 calc R . .
H19C H 0.1213 0.2358 0.2556 0.031 Uiso 1 1 calc R . .
C20 C 0.19584(17) 0.28592(17) 0.42655(19) 0.0194(7) Uani 1 1 d . . .
H20A H 0.2377 0.2798 0.4244 0.029 Uiso 1 1 calc R . .
H20B H 0.1925 0.2940 0.4679 0.029 Uiso 1 1 calc R . .
H20C H 0.1799 0.3218 0.4017 0.029 Uiso 1 1 calc R . .
C21 C 0.10738(18) 0.38464(16) 0.13243(18) 0.0162(7) Uani 1 1 d . . .
C22 C 0.17096(18) 0.38141(16) 0.14525(18) 0.0165(7) Uani 1 1 d . . .
C23 C 0.19384(17) 0.43738(18) 0.12370(18) 0.0174(7) Uani 1 1 d . . .
C24 C 0.14464(18) 0.47579(16) 0.09744(17) 0.0165(6) Uani 1 1 d . . .
C25 C 0.09106(17) 0.44285(17) 0.10280(16) 0.0160(7) Uani 1 1 d . . .
C26 C 0.06453(18) 0.33450(18) 0.14359(19) 0.0204(7) Uani 1 1 d . . .
H26A H 0.0667 0.2987 0.1172 0.031 Uiso 1 1 calc R . .
H26B H 0.0241 0.3515 0.1358 0.031 Uiso 1 1 calc R . .
H26C H 0.0750 0.3206 0.1851 0.031 Uiso 1 1 calc R . .
C27 C 0.20803(17) 0.32688(18) 0.17292(18) 0.0194(7) Uani 1 1 d . . .
H27A H 0.2273 0.3070 0.1431 0.029 Uiso 1 1 calc R . .
H27B H 0.1825 0.2961 0.1876 0.029 Uiso 1 1 calc R . .
H27C H 0.2384 0.3419 0.2061 0.029 Uiso 1 1 calc R . .
C28 C 0.25846(18) 0.4511(2) 0.1250(2) 0.0244(8) Uani 1 1 d . . .
H28A H 0.2693 0.4360 0.0881 0.037 Uiso 1 1 calc R . .
H28B H 0.2829 0.4296 0.1590 0.037 Uiso 1 1 calc R . .
H28C H 0.2653 0.4964 0.1287 0.037 Uiso 1 1 calc R . .
C29 C 0.1491(2) 0.53650(18) 0.06579(19) 0.0230(8) Uani 1 1 d . . .
H29A H 0.1515 0.5280 0.0243 0.035 Uiso 1 1 calc R . .
H29B H 0.1848 0.5591 0.0853 0.035 Uiso 1 1 calc R . .
H29C H 0.1139 0.5622 0.0670 0.035 Uiso 1 1 calc R . .
C30 C 0.02856(18) 0.46425(19) 0.07798(18) 0.0214(8) Uani 1 1 d . . .
H30A H 0.0153 0.4462 0.0383 0.032 Uiso 1 1 calc R . .
H30B H 0.0276 0.5102 0.0753 0.032 Uiso 1 1 calc R . .
H30C H 0.0021 0.4502 0.1042 0.032 Uiso 1 1 calc R . .
Cr3 Cr 0.14294(3) 0.46341(3) 0.19222(3) 0.01356(11) Uani 1 1 d . . .
P6 P 0.08603(5) 0.44327(5) 0.26941(5) 0.01993(19) Uani 1 1 d . . .
P7 P 0.18222(5) 0.42944(5) 0.29477(4) 0.01969(19) Uani 1 1 d . . .
P8 P 0.22637(4) 0.50918(5) 0.26154(5) 0.02053(19) Uani 1 1 d . . .
P9 P 0.15730(5) 0.57441(5) 0.21852(5) 0.01950(19) Uani 1 1 d . . .
P10 P 0.07023(5) 0.53311(5) 0.22261(5) 0.01916(19) Uani 1 1 d . . .
Cr4 Cr 0.14512(3) 0.53342(3) 0.31400(3) 0.01281(11) Uani 1 1 d . . .
C31 C 0.09622(17) 0.55237(18) 0.38505(17) 0.0165(7) Uani 1 1 d . . .
C32 C 0.15255(17) 0.52409(17) 0.41053(16) 0.0158(6) Uani 1 1 d . . .
C33 C 0.19808(16) 0.56579(17) 0.39951(17) 0.0151(6) Uani 1 1 d . . .
C34 C 0.17049(17) 0.61873(16) 0.36796(17) 0.0152(7) Uani 1 1 d . . .
C35 C 0.10737(17) 0.61085(17) 0.35913(17) 0.0155(6) Uani 1 1 d . . .
C36 C 0.03603(18) 0.52592(19) 0.38779(18) 0.0214(7) Uani 1 1 d . . .
H36A H 0.0201 0.5474 0.4191 0.032 Uiso 1 1 calc R . .
H36B H 0.0397 0.4809 0.3966 0.032 Uiso 1 1 calc R . .
H36C H 0.0091 0.5323 0.3494 0.032 Uiso 1 1 calc R . .
C37 C 0.16107(18) 0.46362(17) 0.44458(17) 0.0193(7) Uani 1 1 d . . .
H37A H 0.1641 0.4723 0.4871 0.029 Uiso 1 1 calc R . .
H37B H 0.1976 0.4432 0.4383 0.029 Uiso 1 1 calc R . .
H37C H 0.1271 0.4359 0.4307 0.029 Uiso 1 1 calc R . .
C38 C 0.26395(16) 0.55796(19) 0.41945(18) 0.0200(7) Uani 1 1 d . . .
H38A H 0.2763 0.5758 0.4594 0.030 Uiso 1 1 calc R . .
H38B H 0.2845 0.5798 0.3917 0.030 Uiso 1 1 calc R . .
H38C H 0.2740 0.5132 0.4203 0.030 Uiso 1 1 calc R . .
C39 C 0.20186(18) 0.67541(18) 0.35042(18) 0.0204(7) Uani 1 1 d . . .
H39A H 0.2099 0.7050 0.3838 0.031 Uiso 1 1 calc R . .
H39B H 0.1768 0.6958 0.3162 0.031 Uiso 1 1 calc R . .
H39C H 0.2395 0.6625 0.3398 0.031 Uiso 1 1 calc R . .
C40 C 0.06161(17) 0.65695(19) 0.33003(18) 0.0209(7) Uani 1 1 d . . .
H40A H 0.0519 0.6858 0.3601 0.031 Uiso 1 1 calc R . .
H40B H 0.0257 0.6344 0.3110 0.031 Uiso 1 1 calc R . .
H40C H 0.0773 0.6809 0.3000 0.031 Uiso 1 1 calc R . .

loop_
_atom_site_aniso_label
_atom_site_aniso_U_11
_atom_site_aniso_U_22
_atom_site_aniso_U_33
_atom_site_aniso_U_23
_atom_site_aniso_U_13
_atom_site_aniso_U_12
Sb1 0.02016(13) 0.01202(10) 0.02058(14) -0.00130(8) 0.00625(8) 0.00119(8)
F1 0.0320(14) 0.0248(13) 0.0397(16) -0.0109(11) 0.0017(12) -0.0046(11)
F2 0.0491(18) 0.0249(13) 0.0265(13) 0.0055(11) 0.0053(11) 0.0141(12)
F3 0.0254(13) 0.0304(13) 0.0353(15) 0.0045(11) 0.0141(11) 0.0067(11)
F4 0.0221(12) 0.0186(11) 0.0372(14) 0.0038(10) 0.0085(10) 0.0055(9)
F5 0.0374(16) 0.0298(15) 0.0265(14) -0.0007(10) 0.0177(12) -0.0049(11)
F6 0.0423(16) 0.0192(11) 0.0243(13) -0.0053(10) 0.0063(10) -0.0067(11)
Sb2 0.01761(13) 0.01172(10) 0.01880(14) -0.00023(8) 0.00466(8) 0.00037(8)
F7 0.069(2) 0.0216(14) 0.0471(19) 0.0154(13) 0.0047(16) -0.0114(14)
F8 0.0244(14) 0.0452(18) 0.0425(16) -0.0055(13) 0.0143(11) 0.0066(12)
F9 0.0301(14) 0.0296(14) 0.0317(14) -0.0074(11) -0.0008(11) -0.0059(11)
F10 0.0311(15) 0.0374(16) 0.0391(16) -0.0130(12) 0.0078(12) 0.0126(12)
F11 0.0326(14) 0.0323(14) 0.0247(13) -0.0094(11) -0.0010(10) 0.0020(11)
F12 0.0321(14) 0.0225(13) 0.0446(17) 0.0135(11) 0.0047(12) -0.0062(11)
C1 0.0165(16) 0.0112(15) 0.0199(17) -0.0007(12) 0.0074(12) 0.0016(12)
C2 0.0111(15) 0.0132(14) 0.0216(17) -0.0014(13) 0.0058(12) -0.0015(12)
C3 0.0106(15) 0.0106(15) 0.0236(18) -0.0022(13) 0.0017(12) 0.0000(12)
C4 0.0120(15) 0.0109(14) 0.0194(17) -0.0004(12) 0.0054(12) 0.0023(12)
C5 0.0141(15) 0.0094(14) 0.0218(18) -0.0014(13) 0.0040(12) -0.0001(12)
C6 0.026(2) 0.0204(18) 0.0195(18) -0.0011(14) 0.0089(14) 0.0026(15)
C7 0.0158(17) 0.0125(15) 0.034(2) -0.0015(14) 0.0083(14) -0.0043(13)
C8 0.0173(17) 0.0179(17) 0.0217(18) -0.0040(14) 0.0024(13) 0.0000(13)
C9 0.0235(19) 0.0145(16) 0.0221(18) 0.0032(13) 0.0061(14) -0.0016(13)
C10 0.0185(17) 0.0143(16) 0.0225(18) -0.0056(13) 0.0042(13) -0.0026(13)
Cr1 0.0118(3) 0.0091(2) 0.0154(3) -0.00153(19) 0.00333(19) -0.00076(18)
P1 0.0213(5) 0.0421(7) 0.0225(5) -0.0114(5) -0.0009(4) 0.0126(4)
P2 0.0218(5) 0.0220(5) 0.0464(7) 0.0147(5) 0.0178(5) 0.0078(4)
P3 0.0133(5) 0.0232(5) 0.0426(6) -0.0184(5) 0.0010(4) 0.0011(4)
P4 0.0218(5) 0.0367(6) 0.0241(5) 0.0106(4) 0.0100(4) 0.0136(4)
P5 0.0144(5) 0.0118(4) 0.0603(8) -0.0037(4) 0.0100(5) -0.0019(3)
Cr2 0.0116(3) 0.0089(2) 0.0160(3) -0.00076(19) 0.00333(18) -0.00075(18)
C11 0.0125(15) 0.0124(15) 0.0176(16) 0.0015(12) 0.0045(12) 0.0026(11)
C12 0.0161(16) 0.0089(14) 0.0242(19) -0.0015(13) 0.0076(13) 0.0018(12)
C13 0.0131(15) 0.0132(15) 0.0210(17) -0.0016(12) 0.0051(12) 0.0013(12)
C14 0.0123(15) 0.0148(16) 0.0205(17) -0.0008(13) 0.0057(12) 0.0010(12)
C15 0.0125(15) 0.0120(14) 0.0200(17) 0.0013(12) 0.0039(12) 0.0005(11)
C16 0.0178(17) 0.0187(17) 0.0206(17) 0.0019(13) 0.0024(13) 0.0047(13)
C17 0.0229(19) 0.0099(15) 0.035(2) 0.0002(14) 0.0127(15) -0.0022(13)
C18 0.0186(19) 0.0211(18) 0.027(2) -0.0085(14) 0.0047(15) -0.0008(13)
C19 0.0211(18) 0.0212(18) 0.0227(18) 0.0090(14) 0.0092(14) 0.0082(14)
C20 0.0152(17) 0.0120(16) 0.031(2) 0.0002(13) 0.0032(14) -0.0042(12)
C21 0.0179(18) 0.0107(14) 0.0202(18) 0.0024(12) 0.0043(13) -0.0006(12)
C22 0.0179(18) 0.0117(16) 0.0199(18) 0.0009(12) 0.0037(13) 0.0038(12)
C23 0.0158(17) 0.0135(16) 0.0235(18) -0.0003(13) 0.0056(13) 0.0025(12)
C24 0.0211(18) 0.0125(14) 0.0172(16) 0.0009(13) 0.0074(13) 0.0030(13)
C25 0.0187(17) 0.0122(15) 0.0174(16) 0.0010(12) 0.0044(13) 0.0027(12)
C26 0.0209(18) 0.0149(17) 0.0263(19) 0.0030(14) 0.0069(14) -0.0063(13)
C27 0.0202(18) 0.0151(16) 0.0226(18) 0.0002(13) 0.0035(14) 0.0063(13)
C28 0.0146(17) 0.027(2) 0.034(2) -0.0051(16) 0.0120(15) -0.0009(14)
C29 0.035(2) 0.0134(17) 0.0224(19) 0.0038(13) 0.0104(16) 0.0001(15)
C30 0.0186(18) 0.0236(19) 0.0211(18) 0.0043(14) 0.0019(14) 0.0058(14)
Cr3 0.0125(3) 0.0101(2) 0.0187(3) 0.00255(19) 0.0044(2) 0.00118(18)
P6 0.0220(5) 0.0163(4) 0.0234(5) -0.0043(3) 0.0090(4) -0.0065(3)
P7 0.0267(5) 0.0130(4) 0.0187(4) 0.0011(3) 0.0029(4) 0.0051(4)
P8 0.0156(4) 0.0216(5) 0.0252(5) -0.0050(4) 0.0058(3) -0.0023(3)
P9 0.0296(5) 0.0108(4) 0.0195(5) 0.0008(3) 0.0080(4) -0.0020(3)
P10 0.0175(4) 0.0186(5) 0.0205(5) -0.0034(3) 0.0015(3) 0.0064(3)
Cr4 0.0127(3) 0.0093(2) 0.0166(3) 0.00111(19) 0.00318(19) -0.00037(18)
C31 0.0165(17) 0.0164(16) 0.0178(17) 0.0005(13) 0.0067(13) -0.0031(13)
C32 0.0200(17) 0.0123(14) 0.0149(16) -0.0010(12) 0.0031(12) -0.0022(12)
C33 0.0141(16) 0.0109(14) 0.0194(17) 0.0008(12) 0.0009(12) -0.0006(12)
C34 0.0174(17) 0.0107(15) 0.0176(17) -0.0008(11) 0.0033(13) -0.0022(11)
C35 0.0159(17) 0.0128(14) 0.0170(17) -0.0004(12) 0.0013(12) 0.0005(12)
C36 0.0197(18) 0.0200(18) 0.0250(19) -0.0029(14) 0.0057(14) -0.0056(14)
C37 0.027(2) 0.0114(15) 0.0198(17) 0.0033(12) 0.0049(14) -0.0028(13)
C38 0.0129(16) 0.0190(17) 0.0274(19) 0.0010(14) 0.0025(13) 0.0003(13)
C39 0.0257(19) 0.0122(15) 0.0240(19) 0.0026(13) 0.0071(14) -0.0039(13)
C40 0.0197(18) 0.0200(18) 0.0212(17) -0.0017(14) -0.0006(14) 0.0061(14)

loop_
_atom_type_symbol
_atom_type_description
_atom_type_scat_dispersion_real
_atom_type_scat_dispersion_imag
_atom_type_scat_source
C C 0.0033 0.0016 'International Tables Vol C Tables 4.2.6.8 and 6.1.1.4'
H H 0.0000 0.0000 'International Tables Vol C Tables 4.2.6.8 and 6.1.1.4'
F F 0.0171 0.0103 'International Tables Vol C Tables 4.2.6.8 and 6.1.1.4'
P P 0.1023 0.0942 'International Tables Vol C Tables 4.2.6.8 and 6.1.1.4'
Cr Cr 0.3209 0.6236 'International Tables Vol C Tables 4.2.6.8 and 6.1.1.4'
Sb Sb -0.5866 1.5461 'International Tables Vol C Tables 4.2.6.8 and 6.1.1.4'

loop_
_geom_angle_atom_site_label_1
_geom_angle_atom_site_label_2
_geom_angle_atom_site_label_3
_geom_angle
_geom_angle_site_symmetry_1
_geom_angle_site_symmetry_3
_geom_angle_publ_flag
F4 Sb1 F6 90.79(11) . . ?
F4 Sb1 F2 178.35(13) . . ?
F6 Sb1 F2 89.94(12) . . ?
F4 Sb1 F5 90.19(12) . . ?
F6 Sb1 F5 89.20(13) . . ?
F2 Sb1 F5 91.30(13) . . ?
F4 Sb1 F1 90.19(12) . . ?
F6 Sb1 F1 178.70(13) . . ?
F2 Sb1 F1 89.11(13) . . ?
F5 Sb1 F1 89.94(13) . . ?
F4 Sb1 F3 89.16(12) . . ?
F6 Sb1 F3 90.54(13) . . ?
F2 Sb1 F3 89.35(13) . . ?
F5 Sb1 F3 179.30(13) . . ?
F1 Sb1 F3 90.33(13) . . ?
F7 Sb2 F11 89.81(14) . . ?
F7 Sb2 F9 89.76(14) . . ?
F11 Sb2 F9 179.55(14) . . ?
F7 Sb2 F12 179.57(15) . . ?
F11 Sb2 F12 89.88(13) . . ?
F9 Sb2 F12 90.55(13) . . ?
F7 Sb2 F8 90.97(16) . . ?
F11 Sb2 F8 89.90(13) . . ?
F9 Sb2 F8 89.97(13) . . ?
F12 Sb2 F8 89.33(14) . . ?
F7 Sb2 F10 91.07(16) . . ?
F11 Sb2 F10 89.76(12) . . ?
F9 Sb2 F10 90.39(13) . . ?
F12 Sb2 F10 88.63(14) . . ?
F8 Sb2 F10 177.93(14) . . ?
C5 C1 C2 107.9(3) . . ?
C5 C1 C6 125.5(3) . . ?
C2 C1 C6 126.5(3) . . ?
C5 C1 Cr1 71.4(2) . . ?
C2 C1 Cr1 70.8(2) . . ?
C6 C1 Cr1 125.8(3) . . ?
C3 C2 C1 107.5(3) . . ?
C3 C2 C7 127.3(3) . . ?
C1 C2 C7 125.2(4) . . ?
C3 C2 Cr1 70.9(2) . . ?
C1 C2 Cr1 71.3(2) . . ?
C7 C2 Cr1 125.8(3) . . ?
C2 C3 C4 109.0(3) . . ?
C2 C3 C8 126.6(3) . . ?
C4 C3 C8 124.3(3) . . ?
C2 C3 Cr1 71.5(2) . . ?
C4 C3 Cr1 71.9(2) . . ?
C8 C3 Cr1 124.9(3) . . ?
C5 C4 C3 107.2(3) . . ?
C5 C4 C9 126.0(3) . . ?
C3 C4 C9 126.8(3) . . ?
C5 C4 Cr1 71.2(2) . . ?
C3 C4 Cr1 70.24(19) . . ?
C9 C4 Cr1 126.1(2) . . ?
C4 C5 C1 108.4(3) . . ?
C4 C5 C10 126.6(3) . . ?
C1 C5 C10 124.8(3) . . ?
C4 C5 Cr1 71.3(2) . . ?
C1 C5 Cr1 70.8(2) . . ?
C10 C5 Cr1 127.9(3) . . ?
C1 C6 H6A 109.5 . . ?
C1 C6 H6B 109.5 . . ?
H6A C6 H6B 109.5 . . ?
C1 C6 H6C 109.5 . . ?
H6A C6 H6C 109.5 . . ?
H6B C6 H6C 109.5 . . ?
C2 C7 H7A 109.5 . . ?
C2 C7 H7B 109.5 . . ?
H7A C7 H7B 109.5 . . ?
C2 C7 H7C 109.5 . . ?
H7A C7 H7C 109.5 . . ?
H7B C7 H7C 109.5 . . ?
C3 C8 H8A 109.5 . . ?
C3 C8 H8B 109.5 . . ?
H8A C8 H8B 109.5 . . ?
C3 C8 H8C 109.5 . . ?
H8A C8 H8C 109.5 . . ?
H8B C8 H8C 109.5 . . ?
C4 C9 H9A 109.5 . . ?
C4 C9 H9B 109.5 . . ?
H9A C9 H9B 109.5 . . ?
C4 C9 H9C 109.5 . . ?
H9A C9 H9C 109.5 . . ?
H9B C9 H9C 109.5 . . ?
C5 C10 H10A 109.5 . . ?
C5 C10 H10B 109.5 . . ?
H10A C10 H10B 109.5 . . ?
C5 C10 H10C 109.5 . . ?
H10A C10 H10C 109.5 . . ?
H10B C10 H10C 109.5 . . ?
C3 Cr1 C2 37.63(14) . . ?
C3 Cr1 C1 62.92(14) . . ?
C2 Cr1 C1 37.89(13) . . ?
C3 Cr1 C5 62.77(13) . . ?
C2 Cr1 C5 63.18(13) . . ?
C1 Cr1 C5 37.74(13) . . ?
C3 Cr1 C4 37.84(12) . . ?
C2 Cr1 C4 63.34(13) . . ?
C1 Cr1 C4 63.09(13) . . ?
C5 Cr1 C4 37.47(13) . . ?
C3 Cr1 P5 136.61(11) . . ?
C2 Cr1 P5 160.11(10) . . ?
C1 Cr1 P5 124.39(10) . . ?
C5 Cr1 P5 97.02(10) . . ?
C4 Cr1 P5 102.57(10) . . ?
C3 Cr1 P3 96.12(10) . . ?
C2 Cr1 P3 101.90(10) . . ?
C1 Cr1 P3 136.21(10) . . ?
C5 Cr1 P3 158.79(10) . . ?
C4 Cr1 P3 123.60(10) . . ?
P5 Cr1 P3 97.67(4) . . ?
C3 Cr1 P4 102.06(11) . . ?
C2 Cr1 P4 135.88(11) . . ?
C1 Cr1 P4 159.00(10) . . ?
C5 Cr1 P4 123.57(11) . . ?
C4 Cr1 P4 95.97(10) . . ?
P5 Cr1 P4 55.49(5) . . ?
P3 Cr1 P4 55.64(5) . . ?
C3 Cr1 P1 159.81(11) . . ?
C2 Cr1 P1 124.15(11) . . ?
C1 Cr1 P1 97.05(10) . . ?
C5 Cr1 P1 103.48(10) . . ?
C4 Cr1 P1 137.14(10) . . ?
P5 Cr1 P1 55.72(5) . . ?
P3 Cr1 P1 97.43(4) . . ?
P4 Cr1 P1 97.94(5) . . ?
C3 Cr1 P2 123.49(10) . . ?
C2 Cr1 P2 96.16(10) . . ?
C1 Cr1 P2 102.72(10) . . ?
C5 Cr1 P2 137.01(11) . . ?
C4 Cr1 P2 159.37(10) . . ?
P5 Cr1 P2 97.88(5) . . ?
P3 Cr1 P2 55.23(5) . . ?
P4 Cr1 P2 97.89(4) . . ?
P1 Cr1 P2 55.40(5) . . ?
C3 Cr1 Cr2 146.12(10) . . ?
C2 Cr1 Cr2 146.27(10) . . ?
C1 Cr1 Cr2 147.19(10) . . ?
C5 Cr1 Cr2 147.30(10) . . ?
C4 Cr1 Cr2 146.32(9) . . ?
P5 Cr1 Cr2 52.31(3) . . ?
P3 Cr1 Cr2 52.27(3) . . ?
P4 Cr1 Cr2 52.46(3) . . ?
P1 Cr1 Cr2 52.36(3) . . ?
P2 Cr1 Cr2 52.52(3) . . ?
P2 P1 P5 107.90(6) . . ?
P2 P1 Cr2 62.46(4) . . ?
P5 P1 Cr2 62.04(4) . . ?
P2 P1 Cr1 62.38(4) . . ?
P5 P1 Cr1 61.97(4) . . ?
Cr2 P1 Cr1 75.21(4) . . ?
P3 P2 P1 107.92(6) . . ?
P3 P2 Cr1 62.25(4) . . ?
P1 P2 Cr1 62.22(4) . . ?
P3 P2 Cr2 62.11(4) . . ?
P1 P2 Cr2 62.13(5) . . ?
Cr1 P2 Cr2 75.02(4) . . ?
P2 P3 P4 108.44(6) . . ?
P2 P3 Cr2 62.63(4) . . ?
P4 P3 Cr2 62.35(4) . . ?
P2 P3 Cr1 62.52(4) . . ?
P4 P3 Cr1 62.22(4) . . ?
Cr2 P3 Cr1 75.33(4) . . ?
P5 P4 P3 107.57(6) . . ?
P5 P4 Cr1 62.10(4) . . ?
P3 P4 Cr1 62.13(4) . . ?
P5 P4 Cr2 62.09(4) . . ?
P3 P4 Cr2 61.98(4) . . ?
Cr1 P4 Cr2 75.15(4) . . ?
P4 P5 P1 108.17(6) . . ?
P4 P5 Cr1 62.42(4) . . ?
P1 P5 Cr1 62.31(4) . . ?
P4 P5 Cr2 62.46(4) . . ?
P1 P5 Cr2 62.22(4) . . ?
Cr1 P5 Cr2 75.42(4) . . ?
C12 Cr2 C14 62.87(14) . . ?
C12 Cr2 C11 37.42(13) . . ?
C14 Cr2 C11 62.71(13) . . ?
C12 Cr2 C15 63.10(13) . . ?
C14 Cr2 C15 37.48(13) . . ?
C11 Cr2 C15 37.87(13) . . ?
C12 Cr2 C13 37.72(14) . . ?
C14 Cr2 C13 37.44(13) . . ?
C11 Cr2 C13 62.65(13) . . ?
C15 Cr2 C13 62.82(13) . . ?
C12 Cr2 P3 105.42(11) . . ?
C14 Cr2 P3 120.60(10) . . ?
C11 Cr2 P3 140.58(10) . . ?
C15 Cr2 P3 157.48(10) . . ?
C13 Cr2 P3 95.96(10) . . ?
C12 Cr2 P5 156.82(11) . . ?
C14 Cr2 P5 104.42(10) . . ?
C11 Cr2 P5 120.24(10) . . ?
C15 Cr2 P5 94.77(9) . . ?
C13 Cr2 P5 139.60(10) . . ?
P3 Cr2 P5 97.75(4) . . ?
C12 Cr2 P1 120.48(11) . . ?
C14 Cr2 P1 140.15(10) . . ?
C11 Cr2 P1 95.72(10) . . ?
C15 Cr2 P1 104.93(10) . . ?
C13 Cr2 P1 157.35(11) . . ?
P3 Cr2 P1 97.60(4) . . ?
P5 Cr2 P1 55.74(5) . . ?
C12 Cr2 P4 140.20(11) . . ?
C14 Cr2 P4 95.03(10) . . ?
C11 Cr2 P4 156.61(10) . . ?
C15 Cr2 P4 119.57(10) . . ?
C13 Cr2 P4 104.68(10) . . ?
P3 Cr2 P4 55.66(5) . . ?
P5 Cr2 P4 55.44(5) . . ?
P1 Cr2 P4 97.94(4) . . ?
C12 Cr2 P2 96.10(11) . . ?
C14 Cr2 P2 157.78(10) . . ?
C11 Cr2 P2 105.60(10) . . ?
C15 Cr2 P2 140.96(10) . . ?
C13 Cr2 P2 121.04(10) . . ?
P3 Cr2 P2 55.26(5) . . ?
P5 Cr2 P2 97.80(4) . . ?
P1 Cr2 P2 55.41(5) . . ?
P4 Cr2 P2 97.78(4) . . ?
C12 Cr2 Cr1 147.46(10) . . ?
C14 Cr2 Cr1 146.17(10) . . ?
C11 Cr2 Cr1 147.17(10) . . ?
C15 Cr2 Cr1 146.01(9) . . ?
C13 Cr2 Cr1 147.00(10) . . ?
P3 Cr2 Cr1 52.39(3) . . ?
P5 Cr2 Cr1 52.27(3) . . ?
P1 Cr2 Cr1 52.43(3) . . ?
P4 Cr2 Cr1 52.39(3) . . ?
P2 Cr2 Cr1 52.47(3) . . ?
C12 C11 C15 108.4(3) . . ?
C12 C11 C16 124.9(3) . . ?
C15 C11 C16 126.6(3) . . ?
C12 C11 Cr2 71.2(2) . . ?
C15 C11 Cr2 71.1(2) . . ?
C16 C11 Cr2 126.3(3) . . ?
C11 C12 C13 107.7(3) . . ?
C11 C12 C17 126.5(4) . . ?
C13 C12 C17 125.7(3) . . ?
C11 C12 Cr2 71.4(2) . . ?
C13 C12 Cr2 71.2(2) . . ?
C17 C12 Cr2 126.3(3) . . ?
C14 C13 C12 108.0(3) . . ?
C14 C13 C18 125.9(3) . . ?
C12 C13 C18 125.9(3) . . ?
C14 C13 Cr2 71.2(2) . . ?
C12 C13 Cr2 71.0(2) . . ?
C18 C13 Cr2 127.2(3) . . ?
C13 C14 C15 108.6(3) . . ?
C13 C14 C19 126.0(4) . . ?
C15 C14 C19 125.4(3) . . ?
C13 C14 Cr2 71.4(2) . . ?
C15 C14 Cr2 71.3(2) . . ?
C19 C14 Cr2 125.8(3) . . ?
C14 C15 C11 107.3(3) . . ?
C14 C15 C20 125.8(3) . . ?
C11 C15 C20 126.7(3) . . ?
C14 C15 Cr2 71.2(2) . . ?
C11 C15 Cr2 71.0(2) . . ?
C20 C15 Cr2 125.9(3) . . ?
C11 C16 H16A 109.5 . . ?
C11 C16 H16B 109.5 . . ?
H16A C16 H16B 109.5 . . ?
C11 C16 H16C 109.5 . . ?
H16A C16 H16C 109.5 . . ?
H16B C16 H16C 109.5 . . ?
C12 C17 H17A 109.5 . . ?
C12 C17 H17B 109.5 . . ?
H17A C17 H17B 109.5 . . ?
C12 C17 H17C 109.5 . . ?
H17A C17 H17C 109.5 . . ?
H17B C17 H17C 109.5 . . ?
C13 C18 H18A 109.5 . . ?
C13 C18 H18B 109.5 . . ?
H18A C18 H18B 109.5 . . ?
C13 C18 H18C 109.5 . . ?
H18A C18 H18C 109.5 . . ?
H18B C18 H18C 109.5 . . ?
C14 C19 H19A 109.5 . . ?
C14 C19 H19B 109.5 . . ?
H19A C19 H19B 109.5 . . ?
C14 C19 H19C 109.5 . . ?
H19A C19 H19C 109.5 . . ?
H19B C19 H19C 109.5 . . ?
C15 C20 H20A 109.5 . . ?
C15 C20 H20B 109.5 . . ?
H20A C20 H20B 109.5 . . ?
C15 C20 H20C 109.5 . . ?
H20A C20 H20C 109.5 . . ?
H20B C20 H20C 109.5 . . ?
C25 C21 C22 107.6(3) . . ?
C25 C21 C26 125.2(4) . . ?
C22 C21 C26 127.1(3) . . ?
C25 C21 Cr3 70.7(2) . . ?
C22 C21 Cr3 70.9(2) . . ?
C26 C21 Cr3 127.2(3) . . ?
C23 C22 C21 108.5(3) . . ?
C23 C22 C27 125.0(4) . . ?
C21 C22 C27 126.4(3) . . ?
C23 C22 Cr3 70.8(2) . . ?
C21 C22 Cr3 71.4(2) . . ?
C27 C22 Cr3 126.7(3) . . ?
C22 C23 C24 108.1(3) . . ?
C22 C23 C28 125.5(3) . . ?
C24 C23 C28 126.3(4) . . ?
C22 C23 Cr3 71.4(2) . . ?
C24 C23 Cr3 70.8(2) . . ?
C28 C23 Cr3 126.5(3) . . ?
C23 C24 C25 107.6(3) . . ?
C23 C24 C29 125.2(4) . . ?
C25 C24 C29 127.0(4) . . ?
C23 C24 Cr3 71.3(2) . . ?
C25 C24 Cr3 71.2(2) . . ?
C29 C24 Cr3 126.9(3) . . ?
C21 C25 C24 108.3(3) . . ?
C21 C25 C30 125.8(4) . . ?
C24 C25 C30 125.9(3) . . ?
C21 C25 Cr3 71.7(2) . . ?
C24 C25 Cr3 70.6(2) . . ?
C30 C25 Cr3 126.4(3) . . ?
C21 C26 H26A 109.5 . . ?
C21 C26 H26B 109.5 . . ?
H26A C26 H26B 109.5 . . ?
C21 C26 H26C 109.5 . . ?
H26A C26 H26C 109.5 . . ?
H26B C26 H26C 109.5 . . ?
C22 C27 H27A 109.5 . . ?
C22 C27 H27B 109.5 . . ?
H27A C27 H27B 109.5 . . ?
C22 C27 H27C 109.5 . . ?
H27A C27 H27C 109.5 . . ?
H27B C27 H27C 109.5 . . ?
C23 C28 H28A 109.5 . . ?
C23 C28 H28B 109.5 . . ?
H28A C28 H28B 109.5 . . ?
C23 C28 H28C 109.5 . . ?
H28A C28 H28C 109.5 . . ?
H28B C28 H28C 109.5 . . ?
C24 C29 H29A 109.5 . . ?
C24 C29 H29B 109.5 . . ?
H29A C29 H29B 109.5 . . ?
C24 C29 H29C 109.5 . . ?
H29A C29 H29C 109.5 . . ?
H29B C29 H29C 109.5 . . ?
C25 C30 H30A 109.5 . . ?
C25 C30 H30B 109.5 . . ?
H30A C30 H30B 109.5 . . ?
C25 C30 H30C 109.5 . . ?
H30A C30 H30C 109.5 . . ?
H30B C30 H30C 109.5 . . ?
C24 Cr3 C23 37.89(13) . . ?
C24 Cr3 C25 38.22(14) . . ?
C23 Cr3 C25 63.39(14) . . ?
C24 Cr3 C22 63.26(14) . . ?
C23 Cr3 C22 37.76(14) . . ?
C25 Cr3 C22 63.00(14) . . ?
C24 Cr3 C21 63.55(14) . . ?
C23 Cr3 C21 63.35(14) . . ?
C25 Cr3 C21 37.66(13) . . ?
C22 Cr3 C21 37.73(14) . . ?
C24 Cr3 P6 148.88(11) . . ?
C23 Cr3 P6 155.28(10) . . ?
C25 Cr3 P6 111.87(11) . . ?
C22 Cr3 P6 117.59(11) . . ?
C21 Cr3 P6 97.55(11) . . ?
C24 Cr3 P10 110.81(10) . . ?
C23 Cr3 P10 147.74(10) . . ?
C25 Cr3 P10 96.39(10) . . ?
C22 Cr3 P10 154.32(11) . . ?
C21 Cr3 P10 116.60(11) . . ?
P6 Cr3 P10 53.44(4) . . ?
C24 Cr3 P8 115.70(11) . . ?
C23 Cr3 P8 96.17(11) . . ?
C25 Cr3 P8 153.88(11) . . ?
C22 Cr3 P8 111.52(11) . . ?
C21 Cr3 P8 148.40(11) . . ?
P6 Cr3 P8 93.47(4) . . ?
P10 Cr3 P8 93.70(4) . . ?
C24 Cr3 P9 95.77(10) . . ?
C23 Cr3 P9 110.75(10) . . ?
C25 Cr3 P9 116.33(10) . . ?
C22 Cr3 P9 147.68(11) . . ?
C21 Cr3 P9 153.98(10) . . ?
P6 Cr3 P9 93.24(4) . . ?
P10 Cr3 P9 53.64(4) . . ?
P8 Cr3 P9 53.32(4) . . ?
C24 Cr3 P7 155.22(11) . . ?
C23 Cr3 P7 117.50(10) . . ?
C25 Cr3 P7 149.58(10) . . ?
C22 Cr3 P7 98.42(11) . . ?
C21 Cr3 P7 113.02(10) . . ?
P6 Cr3 P7 53.20(4) . . ?
P10 Cr3 P7 92.84(4) . . ?
P8 Cr3 P7 53.07(4) . . ?
P9 Cr3 P7 92.39(4) . . ?
P10 P6 P7 108.05(6) . . ?
P10 P6 Cr3 63.28(4) . . ?
P7 P6 Cr3 63.97(4) . . ?
P10 P6 Cr4 63.02(4) . . ?
P7 P6 Cr4 63.15(4) . . ?
Cr3 P6 Cr4 80.46(4) . . ?
P8 P7 P6 108.31(6) . . ?
P8 P7 Cr4 63.96(4) . . ?
P6 P7 Cr4 63.73(4) . . ?
P8 P7 Cr3 63.07(4) . . ?
P6 P7 Cr3 62.84(4) . . ?
Cr4 P7 Cr3 80.23(3) . . ?
P7 P8 P9 107.76(6) . . ?
P7 P8 Cr3 63.86(4) . . ?
P9 P8 Cr3 63.45(4) . . ?
P7 P8 Cr4 63.04(4) . . ?
P9 P8 Cr4 62.43(4) . . ?
Cr3 P8 Cr4 80.17(4) . . ?
P8 P9 P10 108.08(5) . . ?
P8 P9 Cr4 64.26(4) . . ?
P10 P9 Cr4 63.41(4) . . ?
P8 P9 Cr3 63.23(4) . . ?
P10 P9 Cr3 62.91(4) . . ?
Cr4 P9 Cr3 80.86(4) . . ?
P6 P10 P9 107.75(6) . . ?
P6 P10 Cr3 63.27(4) . . ?
P9 P10 Cr3 63.45(4) . . ?
P6 P10 Cr4 63.84(4) . . ?
P9 P10 Cr4 62.74(4) . . ?
Cr3 P10 Cr4 80.80(4) . . ?
C31 Cr4 C32 38.42(14) . . ?
C31 Cr4 C33 63.53(14) . . ?
C32 Cr4 C33 37.93(13) . . ?
C31 Cr4 C35 37.77(14) . . ?
C32 Cr4 C35 63.65(14) . . ?
C33 Cr4 C35 63.21(13) . . ?
C31 Cr4 C34 63.20(14) . . ?
C32 Cr4 C34 63.25(13) . . ?
C33 Cr4 C34 37.50(13) . . ?
C35 Cr4 C34 37.81(14) . . ?
C31 Cr4 P9 140.57(11) . . ?
C32 Cr4 P9 160.64(10) . . ?
C33 Cr4 P9 123.37(10) . . ?
C35 Cr4 P9 106.20(10) . . ?
C34 Cr4 P9 98.38(10) . . ?
C31 Cr4 P10 105.24(11) . . ?
C32 Cr4 P10 140.34(11) . . ?
C33 Cr4 P10 159.87(10) . . ?
C35 Cr4 P10 97.45(10) . . ?
C34 Cr4 P10 123.24(10) . . ?
P9 Cr4 P10 53.85(4) . . ?
C31 Cr4 P7 123.29(11) . . ?
C32 Cr4 P7 97.97(10) . . ?
C33 Cr4 P7 107.01(10) . . ?
C35 Cr4 P7 160.46(11) . . ?
C34 Cr4 P7 141.49(11) . . ?
P9 Cr4 P7 93.31(4) . . ?
P10 Cr4 P7 93.12(4) . . ?
C31 Cr4 P6 97.62(10) . . ?
C32 Cr4 P6 106.10(10) . . ?
C33 Cr4 P6 141.10(10) . . ?
C35 Cr4 P6 122.89(10) . . ?
C34 Cr4 P6 159.91(11) . . ?
P9 Cr4 P6 93.25(4) . . ?
P10 Cr4 P6 53.14(4) . . ?
P7 Cr4 P6 53.12(4) . . ?
C31 Cr4 P8 161.66(11) . . ?
C32 Cr4 P8 123.78(11) . . ?
C33 Cr4 P8 99.28(10) . . ?
C35 Cr4 P8 141.99(11) . . ?
C34 Cr4 P8 107.68(11) . . ?
P9 Cr4 P8 53.32(4) . . ?
P10 Cr4 P8 93.06(4) . . ?
P7 Cr4 P8 52.99(4) . . ?
P6 Cr4 P8 92.40(4) . . ?
C35 C31 C32 108.3(3) . . ?
C35 C31 C36 125.9(4) . . ?
C32 C31 C36 125.8(3) . . ?
C35 C31 Cr4 72.0(2) . . ?
C32 C31 Cr4 71.1(2) . . ?
C36 C31 Cr4 124.8(3) . . ?
C33 C32 C31 107.3(3) . . ?
C33 C32 C37 126.8(3) . . ?
C31 C32 C37 125.8(3) . . ?
C33 C32 Cr4 71.4(2) . . ?
C31 C32 Cr4 70.5(2) . . ?
C37 C32 Cr4 125.4(3) . . ?
C34 C33 C32 108.3(3) . . ?
C34 C33 C38 124.5(3) . . ?
C32 C33 C38 127.2(3) . . ?
C34 C33 Cr4 71.4(2) . . ?
C32 C33 Cr4 70.6(2) . . ?
C38 C33 Cr4 125.7(3) . . ?
C33 C34 C35 108.5(3) . . ?
C33 C34 C39 125.9(4) . . ?
C35 C34 C39 125.5(3) . . ?
C33 C34 Cr4 71.1(2) . . ?
C35 C34 Cr4 71.1(2) . . ?
C39 C34 Cr4 126.8(3) . . ?
C31 C35 C34 107.6(3) . . ?
C31 C35 C40 126.3(4) . . ?
C34 C35 C40 126.1(3) . . ?
C31 C35 Cr4 70.2(2) . . ?
C34 C35 Cr4 71.1(2) . . ?
C40 C35 Cr4 125.8(3) . . ?
C31 C36 H36A 109.5 . . ?
C31 C36 H36B 109.5 . . ?
H36A C36 H36B 109.5 . . ?
C31 C36 H36C 109.5 . . ?
H36A C36 H36C 109.5 . . ?
H36B C36 H36C 109.5 . . ?
C32 C37 H37A 109.5 . . ?
C32 C37 H37B 109.5 . . ?
H37A C37 H37B 109.5 . . ?
C32 C37 H37C 109.5 . . ?
H37A C37 H37C 109.5 . . ?
H37B C37 H37C 109.5 . . ?
C33 C38 H38A 109.5 . . ?
C33 C38 H38B 109.5 . . ?
H38A C38 H38B 109.5 . . ?
C33 C38 H38C 109.5 . . ?
H38A C38 H38C 109.5 . . ?
H38B C38 H38C 109.5 . . ?
C34 C39 H39A 109.5 . . ?
C34 C39 H39B 109.5 . . ?
H39A C39 H39B 109.5 . . ?
C34 C39 H39C 109.5 . . ?
H39A C39 H39C 109.5 . . ?
H39B C39 H39C 109.5 . . ?
C35 C40 H40A 109.5 . . ?
C35 C40 H40B 109.5 . . ?
H40A C40 H40B 109.5 . . ?
C35 C40 H40C 109.5 . . ?
H40A C40 H40C 109.5 . . ?
H40B C40 H40C 109.5 . . ?

loop_
_geom_bond_atom_site_label_1
_geom_bond_atom_site_label_2
_geom_bond_distance
_geom_bond_site_symmetry_2
_geom_bond_publ_flag
Sb1 F4 1.869(2) . ?
Sb1 F6 1.871(2) . ?
Sb1 F2 1.875(3) . ?
Sb1 F5 1.877(3) . ?
Sb1 F1 1.879(3) . ?
Sb1 F3 1.883(3) . ?
Sb2 F7 1.859(3) . ?
Sb2 F11 1.869(3) . ?
Sb2 F9 1.869(3) . ?
Sb2 F12 1.873(3) . ?
Sb2 F8 1.874(3) . ?
Sb2 F10 1.882(3) . ?
C1 C5 1.435(5) . ?
C1 C2 1.436(5) . ?
C1 C6 1.487(5) . ?
C1 Cr1 2.214(4) . ?
C2 C3 1.422(5) . ?
C2 C7 1.495(5) . ?
C2 Cr1 2.208(4) . ?
C3 C4 1.435(5) . ?
C3 C8 1.503(5) . ?
C3 Cr1 2.201(3) . ?
C4 C5 1.428(5) . ?
C4 C9 1.487(5) . ?
C4 Cr1 2.223(3) . ?
C5 C10 1.501(5) . ?
C5 Cr1 2.222(4) . ?
C6 H6A 0.9800 . ?
C6 H6B 0.9800 . ?
C6 H6C 0.9800 . ?
C7 H7A 0.9800 . ?
C7 H7B 0.9800 . ?
C7 H7C 0.9800 . ?
C8 H8A 0.9800 . ?
C8 H8B 0.9800 . ?
C8 H8C 0.9800 . ?
C9 H9A 0.9800 . ?
C9 H9B 0.9800 . ?
C9 H9C 0.9800 . ?
C10 H10A 0.9800 . ?
C10 H10B 0.9800 . ?
C10 H10C 0.9800 . ?
Cr1 P5 2.3745(12) . ?
Cr1 P3 2.3795(12) . ?
Cr1 P4 2.3815(12) . ?
Cr1 P1 2.3820(12) . ?
Cr1 P2 2.3854(12) . ?
Cr1 Cr2 2.9057(8) . ?
P1 P2 2.2161(19) . ?
P1 P5 2.2229(19) . ?
P1 Cr2 2.3797(12) . ?
P2 P3 2.2087(19) . ?
P2 Cr2 2.3869(12) . ?
P3 P4 2.2221(18) . ?
P3 Cr2 2.3757(12) . ?
P4 P5 2.2141(19) . ?
P4 Cr2 2.3838(12) . ?
P5 Cr2 2.3757(12) . ?
Cr2 C12 2.217(4) . ?
Cr2 C14 2.217(4) . ?
Cr2 C11 2.218(4) . ?
Cr2 C15 2.219(4) . ?
Cr2 C13 2.219(4) . ?
C11 C12 1.423(5) . ?
C11 C15 1.440(5) . ?
C11 C16 1.491(5) . ?
C12 C13 1.434(5) . ?
C12 C17 1.496(5) . ?
C13 C14 1.424(5) . ?
C13 C18 1.497(5) . ?
C14 C15 1.425(5) . ?
C14 C19 1.505(5) . ?
C15 C20 1.496(5) . ?
C16 H16A 0.9800 . ?
C16 H16B 0.9800 . ?
C16 H16C 0.9800 . ?
C17 H17A 0.9800 . ?
C17 H17B 0.9800 . ?
C17 H17C 0.9800 . ?
C18 H18A 0.9800 . ?
C18 H18B 0.9800 . ?
C18 H18C 0.9800 . ?
C19 H19A 0.9800 . ?
C19 H19B 0.9800 . ?
C19 H19C 0.9800 . ?
C20 H20A 0.9800 . ?
C20 H20B 0.9800 . ?
C20 H20C 0.9800 . ?
C21 C25 1.428(5) . ?
C21 C22 1.432(6) . ?
C21 C26 1.506(5) . ?
C21 Cr3 2.218(4) . ?
C22 C23 1.428(5) . ?
C22 C27 1.504(5) . ?
C22 Cr3 2.211(4) . ?
C23 C24 1.428(5) . ?
C23 C28 1.505(5) . ?
C23 Cr3 2.203(4) . ?
C24 C25 1.441(5) . ?
C24 C29 1.495(5) . ?
C24 Cr3 2.197(4) . ?
C25 C30 1.506(5) . ?
C25 Cr3 2.205(4) . ?
C26 H26A 0.9800 . ?
C26 H26B 0.9800 . ?
C26 H26C 0.9800 . ?
C27 H27A 0.9800 . ?
C27 H27B 0.9800 . ?
C27 H27C 0.9800 . ?
C28 H28A 0.9800 . ?
C28 H28B 0.9800 . ?
C28 H28C 0.9800 . ?
C29 H29A 0.9800 . ?
C29 H29B 0.9800 . ?
C29 H29C 0.9800 . ?
C30 H30A 0.9800 . ?
C30 H30B 0.9800 . ?
C30 H30C 0.9800 . ?
Cr3 P6 2.4327(12) . ?
Cr3 P10 2.4330(11) . ?
Cr3 P8 2.4399(12) . ?
Cr3 P9 2.4446(11) . ?
Cr3 P7 2.4569(12) . ?
P6 P10 2.1879(15) . ?
P6 P7 2.1894(15) . ?
P6 Cr4 2.4543(11) . ?
P7 P8 2.1877(15) . ?
P7 Cr4 2.4418(11) . ?
P8 P9 2.1915(15) . ?
P8 Cr4 2.4615(12) . ?
P9 P10 2.2006(15) . ?
P9 Cr4 2.4224(12) . ?
P10 Cr4 2.4370(12) . ?
Cr4 C31 2.187(4) . ?
Cr4 C32 2.195(4) . ?
Cr4 C33 2.206(4) . ?
Cr4 C35 2.210(4) . ?
Cr4 C34 2.210(4) . ?
C31 C35 1.424(5) . ?
C31 C32 1.442(5) . ?
C31 C36 1.504(5) . ?
C32 C33 1.430(5) . ?
C32 C37 1.498(5) . ?
C33 C34 1.419(5) . ?
C33 C38 1.500(5) . ?
C34 C35 1.432(5) . ?
C34 C39 1.499(5) . ?
C35 C40 1.496(5) . ?
C36 H36A 0.9800 . ?
C36 H36B 0.9800 . ?
C36 H36C 0.9800 . ?
C37 H37A 0.9800 . ?
C37 H37B 0.9800 . ?
C37 H37C 0.9800 . ?
C38 H38A 0.9800 . ?
C38 H38B 0.9800 . ?
C38 H38C 0.9800 . ?
C39 H39A 0.9800 . ?
C39 H39B 0.9800 . ?
C39 H39C 0.9800 . ?
C40 H40A 0.9800 . ?
C40 H40B 0.9800 . ?
C40 H40C 0.9800 . ?

loop_
_geom_torsion_atom_site_label_1
_geom_torsion_atom_site_label_2
_geom_torsion_atom_site_label_3
_geom_torsion_atom_site_label_4
_geom_torsion
_geom_torsion_site_symmetry_1
_geom_torsion_site_symmetry_2
_geom_torsion_site_symmetry_3
_geom_torsion_site_symmetry_4
_geom_torsion_publ_flag
C5 C1 C2 C3 0.1(4) . . . . ?
C6 C1 C2 C3 177.1(4) . . . . ?
Cr1 C1 C2 C3 -62.1(2) . . . . ?
C5 C1 C2 C7 -176.7(3) . . . . ?
C6 C1 C2 C7 0.3(6) . . . . ?
Cr1 C1 C2 C7 121.2(4) . . . . ?
C5 C1 C2 Cr1 62.2(2) . . . . ?
C6 C1 C2 Cr1 -120.9(4) . . . . ?
C1 C2 C3 C4 -0.2(4) . . . . ?
C7 C2 C3 C4 176.5(3) . . . . ?
Cr1 C2 C3 C4 -62.5(2) . . . . ?
C1 C2 C3 C8 -177.5(3) . . . . ?
C7 C2 C3 C8 -0.8(6) . . . . ?
Cr1 C2 C3 C8 120.2(4) . . . . ?
C1 C2 C3 Cr1 62.3(2) . . . . ?
C7 C2 C3 Cr1 -121.0(4) . . . . ?
C2 C3 C4 C5 0.2(4) . . . . ?
C8 C3 C4 C5 177.6(3) . . . . ?
Cr1 C3 C4 C5 -62.0(2) . . . . ?
C2 C3 C4 C9 -177.0(3) . . . . ?
C8 C3 C4 C9 0.5(6) . . . . ?
Cr1 C3 C4 C9 120.8(4) . . . . ?
C2 C3 C4 Cr1 62.2(2) . . . . ?
C8 C3 C4 Cr1 -120.4(4) . . . . ?
C3 C4 C5 C1 -0.1(4) . . . . ?
C9 C4 C5 C1 177.1(3) . . . . ?
Cr1 C4 C5 C1 -61.5(2) . . . . ?
C3 C4 C5 C10 -174.8(3) . . . . ?
C9 C4 C5 C10 2.4(6) . . . . ?
Cr1 C4 C5 C10 123.9(4) . . . . ?
C3 C4 C5 Cr1 61.4(2) . . . . ?
C9 C4 C5 Cr1 -121.4(4) . . . . ?
C2 C1 C5 C4 0.0(4) . . . . ?
C6 C1 C5 C4 -177.0(4) . . . . ?
Cr1 C1 C5 C4 61.8(2) . . . . ?
C2 C1 C5 C10 174.8(3) . . . . ?
C6 C1 C5 C10 -2.2(6) . . . . ?
Cr1 C1 C5 C10 -123.4(4) . . . . ?
C2 C1 C5 Cr1 -61.8(2) . . . . ?
C6 C1 C5 Cr1 121.2(4) . . . . ?
C4 C3 Cr1 C2 118.1(3) . . . . ?
C8 C3 Cr1 C2 -122.2(4) . . . . ?
C2 C3 Cr1 C1 -38.0(2) . . . . ?
C4 C3 Cr1 C1 80.2(2) . . . . ?
C8 C3 Cr1 C1 -160.2(4) . . . . ?
C2 C3 Cr1 C5 -80.6(2) . . . . ?
C4 C3 Cr1 C5 37.6(2) . . . . ?
C8 C3 Cr1 C5 157.2(4) . . . . ?
C2 C3 Cr1 C4 -118.1(3) . . . . ?
C8 C3 Cr1 C4 119.6(4) . . . . ?
C2 C3 Cr1 P5 -150.44(17) . . . . ?
C4 C3 Cr1 P5 -32.3(3) . . . . ?
C8 C3 Cr1 P5 87.4(3) . . . . ?
C2 C3 Cr1 P3 101.58(19) . . . . ?
C4 C3 Cr1 P3 -140.3(2) . . . . ?
C8 C3 Cr1 P3 -20.6(3) . . . . ?
C2 C3 Cr1 P4 157.69(18) . . . . ?
C4 C3 Cr1 P4 -84.2(2) . . . . ?
C8 C3 Cr1 P4 35.5(3) . . . . ?
C2 C3 Cr1 P1 -30.4(4) . . . . ?
C4 C3 Cr1 P1 87.8(4) . . . . ?
C8 C3 Cr1 P1 -152.6(3) . . . . ?
C2 C3 Cr1 P2 49.7(2) . . . . ?
C4 C3 Cr1 P2 167.80(17) . . . . ?
C8 C3 Cr1 P2 -72.5(3) . . . . ?
C2 C3 Cr1 Cr2 120.8(2) . . . . ?
C4 C3 Cr1 Cr2 -121.1(2) . . . . ?
C8 C3 Cr1 Cr2 -1.4(4) . . . . ?
C1 C2 Cr1 C3 -116.9(3) . . . . ?
C7 C2 Cr1 C3 122.7(4) . . . . ?
C3 C2 Cr1 C1 116.9(3) . . . . ?
C7 C2 Cr1 C1 -120.4(4) . . . . ?
C3 C2 Cr1 C5 79.4(2) . . . . ?
C1 C2 Cr1 C5 -37.5(2) . . . . ?
C7 C2 Cr1 C5 -157.9(4) . . . . ?
C3 C2 Cr1 C4 37.3(2) . . . . ?
C1 C2 Cr1 C4 -79.7(2) . . . . ?
C7 C2 Cr1 C4 160.0(4) . . . . ?
C3 C2 Cr1 P5 85.0(4) . . . . ?
C1 C2 Cr1 P5 -31.9(4) . . . . ?
C7 C2 Cr1 P5 -152.3(3) . . . . ?
C3 C2 Cr1 P3 -84.5(2) . . . . ?
C1 C2 Cr1 P3 158.53(19) . . . . ?
C7 C2 Cr1 P3 38.2(3) . . . . ?
C3 C2 Cr1 P4 -32.2(3) . . . . ?
C1 C2 Cr1 P4 -149.14(18) . . . . ?
C7 C2 Cr1 P4 90.5(3) . . . . ?
C3 C2 Cr1 P1 167.83(17) . . . . ?
C1 C2 Cr1 P1 50.9(2) . . . . ?
C7 C2 Cr1 P1 -69.4(4) . . . . ?
C3 C2 Cr1 P2 -140.26(19) . . . . ?
C1 C2 Cr1 P2 102.8(2) . . . . ?
C7 C2 Cr1 P2 -17.5(3) . . . . ?
C3 C2 Cr1 Cr2 -120.4(2) . . . . ?
C1 C2 Cr1 Cr2 122.7(2) . . . . ?
C7 C2 Cr1 Cr2 2.3(5) . . . . ?
C5 C1 Cr1 C3 -79.7(2) . . . . ?
C2 C1 Cr1 C3 37.7(2) . . . . ?
C6 C1 Cr1 C3 159.4(4) . . . . ?
C5 C1 Cr1 C2 -117.4(3) . . . . ?
C6 C1 Cr1 C2 121.7(4) . . . . ?
C2 C1 Cr1 C5 117.4(3) . . . . ?
C6 C1 Cr1 C5 -120.9(4) . . . . ?
C5 C1 Cr1 C4 -37.0(2) . . . . ?
C2 C1 Cr1 C4 80.4(2) . . . . ?
C6 C1 Cr1 C4 -157.9(4) . . . . ?
C5 C1 Cr1 P5 50.0(2) . . . . ?
C2 C1 Cr1 P5 167.42(18) . . . . ?
C6 C1 Cr1 P5 -70.9(3) . . . . ?
C5 C1 Cr1 P3 -148.56(18) . . . . ?
C2 C1 Cr1 P3 -31.2(3) . . . . ?
C6 C1 Cr1 P3 90.5(3) . . . . ?
C5 C1 Cr1 P4 -32.3(4) . . . . ?
C2 C1 Cr1 P4 85.1(4) . . . . ?
C6 C1 Cr1 P4 -153.2(3) . . . . ?
C5 C1 Cr1 P1 102.9(2) . . . . ?
C2 C1 Cr1 P1 -139.7(2) . . . . ?
C6 C1 Cr1 P1 -18.0(3) . . . . ?
C5 C1 Cr1 P2 158.98(19) . . . . ?
C2 C1 Cr1 P2 -83.6(2) . . . . ?
C6 C1 Cr1 P2 38.1(3) . . . . ?
C5 C1 Cr1 Cr2 122.2(2) . . . . ?
C2 C1 Cr1 Cr2 -120.4(2) . . . . ?
C6 C1 Cr1 Cr2 1.3(4) . . . . ?
C4 C5 Cr1 C3 -37.9(2) . . . . ?
C1 C5 Cr1 C3 80.1(2) . . . . ?
C10 C5 Cr1 C3 -160.2(4) . . . . ?
C4 C5 Cr1 C2 -80.4(2) . . . . ?
C1 C5 Cr1 C2 37.7(2) . . . . ?
C10 C5 Cr1 C2 157.3(4) . . . . ?
C4 C5 Cr1 C1 -118.1(3) . . . . ?
C10 C5 Cr1 C1 119.7(4) . . . . ?
C1 C5 Cr1 C4 118.1(3) . . . . ?
C10 C5 Cr1 C4 -122.3(4) . . . . ?
C4 C5 Cr1 P5 101.5(2) . . . . ?
C1 C5 Cr1 P5 -140.4(2) . . . . ?
C10 C5 Cr1 P5 -20.8(3) . . . . ?
C4 C5 Cr1 P3 -32.0(4) . . . . ?
C1 C5 Cr1 P3 86.0(4) . . . . ?
C10 C5 Cr1 P3 -154.3(2) . . . . ?
C4 C5 Cr1 P4 48.6(2) . . . . ?
C1 C5 Cr1 P4 166.70(18) . . . . ?
C10 C5 Cr1 P4 -73.6(4) . . . . ?
C4 C5 Cr1 P1 157.88(18) . . . . ?
C1 C5 Cr1 P1 -84.1(2) . . . . ?
C10 C5 Cr1 P1 35.6(3) . . . . ?
C4 C5 Cr1 P2 -148.93(17) . . . . ?
C1 C5 Cr1 P2 -30.9(3) . . . . ?
C10 C5 Cr1 P2 88.8(3) . . . . ?
C4 C5 Cr1 Cr2 120.0(2) . . . . ?
C1 C5 Cr1 Cr2 -122.0(2) . . . . ?
C10 C5 Cr1 Cr2 -2.3(5) . . . . ?
C5 C4 Cr1 C3 117.0(3) . . . . ?
C9 C4 Cr1 C3 -121.7(4) . . . . ?
C5 C4 Cr1 C2 79.9(2) . . . . ?
C3 C4 Cr1 C2 -37.0(2) . . . . ?
C9 C4 Cr1 C2 -158.7(4) . . . . ?
C5 C4 Cr1 C1 37.3(2) . . . . ?
C3 C4 Cr1 C1 -79.7(2) . . . . ?
C9 C4 Cr1 C1 158.6(4) . . . . ?
C3 C4 Cr1 C5 -117.0(3) . . . . ?
C9 C4 Cr1 C5 121.3(4) . . . . ?
C5 C4 Cr1 P5 -85.1(2) . . . . ?
C3 C4 Cr1 P5 157.9(2) . . . . ?
C9 C4 Cr1 P5 36.2(3) . . . . ?
C5 C4 Cr1 P3 166.68(17) . . . . ?
C3 C4 Cr1 P3 49.7(2) . . . . ?
C9 C4 Cr1 P3 -72.0(3) . . . . ?
C5 C4 Cr1 P4 -141.04(19) . . . . ?
C3 C4 Cr1 P4 102.0(2) . . . . ?
C9 C4 Cr1 P4 -19.7(3) . . . . ?
C5 C4 Cr1 P1 -32.6(3) . . . . ?
C3 C4 Cr1 P1 -149.53(19) . . . . ?
C9 C4 Cr1 P1 88.8(3) . . . . ?
C5 C4 Cr1 P2 87.0(3) . . . . ?
C3 C4 Cr1 P2 -30.0(4) . . . . ?
C9 C4 Cr1 P2 -151.7(2) . . . . ?
C5 C4 Cr1 Cr2 -122.5(2) . . . . ?
C3 C4 Cr1 Cr2 120.6(2) . . . . ?
C9 C4 Cr1 Cr2 -1.1(4) . . . . ?
C3 Cr1 P1 P2 93.8(3) . . . . ?
C2 Cr1 P1 P2 71.92(12) . . . . ?
C1 Cr1 P1 P2 100.62(10) . . . . ?
C5 Cr1 P1 P2 138.45(11) . . . . ?
C4 Cr1 P1 P2 158.13(14) . . . . ?
P5 Cr1 P1 P2 -132.19(6) . . . . ?
P3 Cr1 P1 P2 -37.94(5) . . . . ?
P4 Cr1 P1 P2 -94.13(5) . . . . ?
Cr2 Cr1 P1 P2 -66.32(4) . . . . ?
C3 Cr1 P1 P5 -134.0(3) . . . . ?
C2 Cr1 P1 P5 -155.89(12) . . . . ?
C1 Cr1 P1 P5 -127.19(10) . . . . ?
C5 Cr1 P1 P5 -89.35(11) . . . . ?
C4 Cr1 P1 P5 -69.67(14) . . . . ?
P3 Cr1 P1 P5 94.25(5) . . . . ?
P4 Cr1 P1 P5 38.06(5) . . . . ?
P2 Cr1 P1 P5 132.19(6) . . . . ?
Cr2 Cr1 P1 P5 65.87(4) . . . . ?
C3 Cr1 P1 Cr2 160.1(3) . . . . ?
C2 Cr1 P1 Cr2 138.24(12) . . . . ?
C1 Cr1 P1 Cr2 166.94(10) . . . . ?
C5 Cr1 P1 Cr2 -155.22(10) . . . . ?
C4 Cr1 P1 Cr2 -135.55(14) . . . . ?
P5 Cr1 P1 Cr2 -65.87(4) . . . . ?
P3 Cr1 P1 Cr2 28.38(5) . . . . ?
P4 Cr1 P1 Cr2 -27.81(5) . . . . ?
P2 Cr1 P1 Cr2 66.32(4) . . . . ?
P5 P1 P2 P3 0.25(8) . . . . ?
Cr2 P1 P2 P3 -43.36(5) . . . . ?
Cr1 P1 P2 P3 43.66(5) . . . . ?
P5 P1 P2 Cr1 -43.41(5) . . . . ?
Cr2 P1 P2 Cr1 -87.02(4) . . . . ?
P5 P1 P2 Cr2 43.61(5) . . . . ?
Cr1 P1 P2 Cr2 87.02(4) . . . . ?
C3 Cr1 P2 P3 72.31(13) . . . . ?
C2 Cr1 P2 P3 100.22(11) . . . . ?
C1 Cr1 P2 P3 138.09(11) . . . . ?
C5 Cr1 P2 P3 156.87(15) . . . . ?
C4 Cr1 P2 P3 93.9(3) . . . . ?
P5 Cr1 P2 P3 -93.90(5) . . . . ?
P4 Cr1 P2 P3 -37.84(5) . . . . ?
P1 Cr1 P2 P3 -132.08(6) . . . . ?
Cr2 Cr1 P2 P3 -66.03(4) . . . . ?
C3 Cr1 P2 P1 -155.61(13) . . . . ?
C2 Cr1 P2 P1 -127.70(11) . . . . ?
C1 Cr1 P2 P1 -89.83(11) . . . . ?
C5 Cr1 P2 P1 -71.05(15) . . . . ?
C4 Cr1 P2 P1 -134.0(3) . . . . ?
P5 Cr1 P2 P1 38.17(6) . . . . ?
P3 Cr1 P2 P1 132.08(6) . . . . ?
P4 Cr1 P2 P1 94.24(6) . . . . ?
Cr2 Cr1 P2 P1 66.05(5) . . . . ?
C3 Cr1 P2 Cr2 138.34(13) . . . . ?
C2 Cr1 P2 Cr2 166.25(10) . . . . ?
C1 Cr1 P2 Cr2 -155.88(10) . . . . ?
C5 Cr1 P2 Cr2 -137.10(14) . . . . ?
C4 Cr1 P2 Cr2 159.9(3) . . . . ?
P5 Cr1 P2 Cr2 -27.88(5) . . . . ?
P3 Cr1 P2 Cr2 66.03(4) . . . . ?
P4 Cr1 P2 Cr2 28.19(5) . . . . ?
P1 Cr1 P2 Cr2 -66.05(5) . . . . ?
P1 P2 P3 P4 -0.29(8) . . . . ?
Cr1 P2 P3 P4 43.35(5) . . . . ?
Cr2 P2 P3 P4 -43.66(5) . . . . ?
P1 P2 P3 Cr2 43.37(5) . . . . ?
Cr1 P2 P3 Cr2 87.01(4) . . . . ?
P1 P2 P3 Cr1 -43.65(5) . . . . ?
Cr2 P2 P3 Cr1 -87.01(4) . . . . ?
C3 Cr1 P3 P2 -126.96(11) . . . . ?
C2 Cr1 P3 P2 -89.27(11) . . . . ?
C1 Cr1 P3 P2 -70.32(15) . . . . ?
C5 Cr1 P3 P2 -132.2(3) . . . . ?
C4 Cr1 P3 P2 -155.03(12) . . . . ?
P5 Cr1 P3 P2 94.29(6) . . . . ?
P4 Cr1 P3 P2 132.60(6) . . . . ?
P1 Cr1 P3 P2 38.04(5) . . . . ?
Cr2 Cr1 P3 P2 66.45(4) . . . . ?
C3 Cr1 P3 P4 100.44(11) . . . . ?
C2 Cr1 P3 P4 138.12(11) . . . . ?
C1 Cr1 P3 P4 157.08(15) . . . . ?
C5 Cr1 P3 P4 95.2(3) . . . . ?
C4 Cr1 P3 P4 72.36(12) . . . . ?
P5 Cr1 P3 P4 -38.31(5) . . . . ?
P1 Cr1 P3 P4 -94.57(6) . . . . ?
P2 Cr1 P3 P4 -132.60(6) . . . . ?
Cr2 Cr1 P3 P4 -66.15(4) . . . . ?
C3 Cr1 P3 Cr2 166.59(11) . . . . ?
C2 Cr1 P3 Cr2 -155.72(11) . . . . ?
C1 Cr1 P3 Cr2 -136.77(15) . . . . ?
C5 Cr1 P3 Cr2 161.3(3) . . . . ?
C4 Cr1 P3 Cr2 138.52(11) . . . . ?
P5 Cr1 P3 Cr2 27.84(5) . . . . ?
P4 Cr1 P3 Cr2 66.15(4) . . . . ?
P1 Cr1 P3 Cr2 -28.41(5) . . . . ?
P2 Cr1 P3 Cr2 -66.45(4) . . . . ?
P2 P3 P4 P5 0.22(8) . . . . ?
Cr2 P3 P4 P5 -43.57(5) . . . . ?
Cr1 P3 P4 P5 43.72(5) . . . . ?
P2 P3 P4 Cr1 -43.50(5) . . . . ?
Cr2 P3 P4 Cr1 -87.30(4) . . . . ?
P2 P3 P4 Cr2 43.80(5) . . . . ?
Cr1 P3 P4 Cr2 87.30(4) . . . . ?
C3 Cr1 P4 P5 139.02(10) . . . . ?
C2 Cr1 P4 P5 158.47(14) . . . . ?
C1 Cr1 P4 P5 97.0(3) . . . . ?
C5 Cr1 P4 P5 73.84(12) . . . . ?
C4 Cr1 P4 P5 101.17(10) . . . . ?
P3 Cr1 P4 P5 -131.78(6) . . . . ?
P1 Cr1 P4 P5 -38.19(5) . . . . ?
P2 Cr1 P4 P5 -94.17(5) . . . . ?
Cr2 Cr1 P4 P5 -65.96(4) . . . . ?
C3 Cr1 P4 P3 -89.20(10) . . . . ?
C2 Cr1 P4 P3 -69.75(14) . . . . ?
C1 Cr1 P4 P3 -131.2(3) . . . . ?
C5 Cr1 P4 P3 -154.38(12) . . . . ?
C4 Cr1 P4 P3 -127.05(10) . . . . ?
P5 Cr1 P4 P3 131.78(6) . . . . ?
P1 Cr1 P4 P3 93.60(5) . . . . ?
P2 Cr1 P4 P3 37.62(5) . . . . ?
Cr2 Cr1 P4 P3 65.83(4) . . . . ?
C3 Cr1 P4 Cr2 -155.03(10) . . . . ?
C2 Cr1 P4 Cr2 -135.58(14) . . . . ?
C1 Cr1 P4 Cr2 162.9(3) . . . . ?
C5 Cr1 P4 Cr2 139.79(12) . . . . ?
C4 Cr1 P4 Cr2 167.12(10) . . . . ?
P5 Cr1 P4 Cr2 65.96(4) . . . . ?
P3 Cr1 P4 Cr2 -65.83(4) . . . . ?
P1 Cr1 P4 Cr2 27.77(5) . . . . ?
P2 Cr1 P4 Cr2 -28.21(5) . . . . ?
P3 P4 P5 P1 -0.07(8) . . . . ?
Cr1 P4 P5 P1 43.67(5) . . . . ?
Cr2 P4 P5 P1 -43.59(5) . . . . ?
P3 P4 P5 Cr1 -43.74(5) . . . . ?
Cr2 P4 P5 Cr1 -87.26(4) . . . . ?
P3 P4 P5 Cr2 43.52(5) . . . . ?
Cr1 P4 P5 Cr2 87.26(4) . . . . ?
P2 P1 P5 P4 -0.11(8) . . . . ?
Cr2 P1 P5 P4 43.71(5) . . . . ?
Cr1 P1 P5 P4 -43.73(5) . . . . ?
P2 P1 P5 Cr1 43.62(5) . . . . ?
Cr2 P1 P5 Cr1 87.43(4) . . . . ?
P2 P1 P5 Cr2 -43.82(5) . . . . ?
Cr1 P1 P5 Cr2 -87.43(4) . . . . ?
C3 Cr1 P5 P4 -69.00(15) . . . . ?
C2 Cr1 P5 P4 -131.3(3) . . . . ?
C1 Cr1 P5 P4 -154.46(13) . . . . ?
C5 Cr1 P5 P4 -126.26(11) . . . . ?
C4 Cr1 P5 P4 -88.62(10) . . . . ?
P3 Cr1 P5 P4 38.40(5) . . . . ?
P1 Cr1 P5 P4 132.19(6) . . . . ?
P2 Cr1 P5 P4 94.19(5) . . . . ?
Cr2 Cr1 P5 P4 66.23(4) . . . . ?
C3 Cr1 P5 P1 158.81(15) . . . . ?
C2 Cr1 P5 P1 96.5(3) . . . . ?
C1 Cr1 P5 P1 73.35(13) . . . . ?
C5 Cr1 P5 P1 101.55(11) . . . . ?
C4 Cr1 P5 P1 139.19(10) . . . . ?
P3 Cr1 P5 P1 -93.79(6) . . . . ?
P4 Cr1 P5 P1 -132.19(6) . . . . ?
P2 Cr1 P5 P1 -38.00(5) . . . . ?
Cr2 Cr1 P5 P1 -65.96(4) . . . . ?
C3 Cr1 P5 Cr2 -135.23(15) . . . . ?
C2 Cr1 P5 Cr2 162.5(3) . . . . ?
C1 Cr1 P5 Cr2 139.31(12) . . . . ?
C5 Cr1 P5 Cr2 167.51(11) . . . . ?
C4 Cr1 P5 Cr2 -154.85(10) . . . . ?
P3 Cr1 P5 Cr2 -27.83(5) . . . . ?
P4 Cr1 P5 Cr2 -66.23(4) . . . . ?
P1 Cr1 P5 Cr2 65.96(4) . . . . ?
P2 Cr1 P5 Cr2 27.96(5) . . . . ?
P2 P3 Cr2 C12 86.72(12) . . . . ?
P4 P3 Cr2 C12 -140.96(12) . . . . ?
Cr1 P3 Cr2 C12 153.04(11) . . . . ?
P2 P3 Cr2 C14 153.98(12) . . . . ?
P4 P3 Cr2 C14 -73.69(12) . . . . ?
Cr1 P3 Cr2 C14 -139.70(11) . . . . ?
P2 P3 Cr2 C11 70.84(16) . . . . ?
P4 P3 Cr2 C11 -156.84(16) . . . . ?
Cr1 P3 Cr2 C11 137.16(16) . . . . ?
P2 P3 Cr2 C15 142.7(3) . . . . ?
P4 P3 Cr2 C15 -85.0(3) . . . . ?
Cr1 P3 Cr2 C15 -151.0(3) . . . . ?
P2 P3 Cr2 C13 123.95(11) . . . . ?
P4 P3 Cr2 C13 -103.73(11) . . . . ?
Cr1 P3 Cr2 C13 -169.73(10) . . . . ?
P2 P3 Cr2 P5 -94.15(6) . . . . ?
P4 P3 Cr2 P5 38.17(5) . . . . ?
Cr1 P3 Cr2 P5 -27.83(5) . . . . ?
P2 P3 Cr2 P1 -37.87(5) . . . . ?
P4 P3 Cr2 P1 94.46(5) . . . . ?
Cr1 P3 Cr2 P1 28.45(5) . . . . ?
P2 P3 Cr2 P4 -132.32(6) . . . . ?
Cr1 P3 Cr2 P4 -66.00(4) . . . . ?
P4 P3 Cr2 P2 132.32(6) . . . . ?
Cr1 P3 Cr2 P2 66.32(4) . . . . ?
P2 P3 Cr2 Cr1 -66.32(4) . . . . ?
P4 P3 Cr2 Cr1 66.00(4) . . . . ?
P4 P5 Cr2 C12 139.6(3) . . . . ?
P1 P5 Cr2 C12 -88.2(3) . . . . ?
Cr1 P5 Cr2 C12 -154.2(3) . . . . ?
P4 P5 Cr2 C14 86.14(11) . . . . ?
P1 P5 Cr2 C14 -141.62(11) . . . . ?
Cr1 P5 Cr2 C14 152.32(11) . . . . ?
P4 P5 Cr2 C11 152.68(12) . . . . ?
P1 P5 Cr2 C11 -75.08(12) . . . . ?
Cr1 P5 Cr2 C11 -141.15(11) . . . . ?
P4 P5 Cr2 C15 122.94(11) . . . . ?
P1 P5 Cr2 C15 -104.83(11) . . . . ?
Cr1 P5 Cr2 C15 -170.89(10) . . . . ?
P4 P5 Cr2 C13 70.47(16) . . . . ?
P1 P5 Cr2 C13 -157.30(16) . . . . ?
Cr1 P5 Cr2 C13 136.64(16) . . . . ?
P4 P5 Cr2 P3 -38.29(5) . . . . ?
P1 P5 Cr2 P3 93.94(5) . . . . ?
Cr1 P5 Cr2 P3 27.88(5) . . . . ?
P4 P5 Cr2 P1 -132.23(6) . . . . ?
Cr1 P5 Cr2 P1 -66.06(4) . . . . ?
P1 P5 Cr2 P4 132.23(6) . . . . ?
Cr1 P5 Cr2 P4 66.17(4) . . . . ?
P4 P5 Cr2 P2 -94.11(6) . . . . ?
P1 P5 Cr2 P2 38.13(5) . . . . ?
Cr1 P5 Cr2 P2 -27.94(5) . . . . ?
P4 P5 Cr2 Cr1 -66.17(4) . . . . ?
P1 P5 Cr2 Cr1 66.06(4) . . . . ?
P2 P1 Cr2 C12 -75.16(12) . . . . ?
P5 P1 Cr2 C12 152.83(12) . . . . ?
Cr1 P1 Cr2 C12 -141.38(12) . . . . ?
P2 P1 Cr2 C14 -158.22(16) . . . . ?
P5 P1 Cr2 C14 69.77(16) . . . . ?
Cr1 P1 Cr2 C14 135.55(16) . . . . ?
P2 P1 Cr2 C11 -105.02(10) . . . . ?
P5 P1 Cr2 C11 122.97(10) . . . . ?
Cr1 P1 Cr2 C11 -171.25(10) . . . . ?
P2 P1 Cr2 C15 -142.43(10) . . . . ?
P5 P1 Cr2 C15 85.56(10) . . . . ?
Cr1 P1 Cr2 C15 151.35(10) . . . . ?
P2 P1 Cr2 C13 -88.5(3) . . . . ?
P5 P1 Cr2 C13 139.5(3) . . . . ?
Cr1 P1 Cr2 C13 -154.7(3) . . . . ?
P2 P1 Cr2 P3 37.79(5) . . . . ?
P5 P1 Cr2 P3 -94.23(5) . . . . ?
Cr1 P1 Cr2 P3 -28.44(5) . . . . ?
P2 P1 Cr2 P5 132.01(6) . . . . ?
Cr1 P1 Cr2 P5 65.79(4) . . . . ?
P2 P1 Cr2 P4 94.01(5) . . . . ?
P5 P1 Cr2 P4 -38.00(5) . . . . ?
Cr1 P1 Cr2 P4 27.78(5) . . . . ?
P5 P1 Cr2 P2 -132.01(6) . . . . ?
Cr1 P1 Cr2 P2 -66.23(4) . . . . ?
P2 P1 Cr2 Cr1 66.23(4) . . . . ?
P5 P1 Cr2 Cr1 -65.79(4) . . . . ?
P5 P4 Cr2 C12 -156.50(17) . . . . ?
P3 P4 Cr2 C12 71.54(17) . . . . ?
Cr1 P4 Cr2 C12 137.54(16) . . . . ?
P5 P4 Cr2 C14 -104.06(10) . . . . ?
P3 P4 Cr2 C14 123.98(10) . . . . ?
Cr1 P4 Cr2 C14 -170.02(10) . . . . ?
P5 P4 Cr2 C11 -87.0(3) . . . . ?
P3 P4 Cr2 C11 141.0(3) . . . . ?
Cr1 P4 Cr2 C11 -153.0(3) . . . . ?
P5 P4 Cr2 C15 -74.06(12) . . . . ?
P3 P4 Cr2 C15 153.97(12) . . . . ?
Cr1 P4 Cr2 C15 -140.02(11) . . . . ?
P5 P4 Cr2 C13 -140.84(11) . . . . ?
P3 P4 Cr2 C13 87.20(11) . . . . ?
Cr1 P4 Cr2 C13 153.20(10) . . . . ?
P5 P4 Cr2 P3 131.96(6) . . . . ?
Cr1 P4 Cr2 P3 66.00(4) . . . . ?
P3 P4 Cr2 P5 -131.96(6) . . . . ?
Cr1 P4 Cr2 P5 -65.96(4) . . . . ?
P5 P4 Cr2 P1 38.16(5) . . . . ?
P3 P4 Cr2 P1 -93.80(5) . . . . ?
Cr1 P4 Cr2 P1 -27.80(5) . . . . ?
P5 P4 Cr2 P2 94.14(5) . . . . ?
P3 P4 Cr2 P2 -37.82(5) . . . . ?
Cr1 P4 Cr2 P2 28.18(5) . . . . ?
P5 P4 Cr2 Cr1 65.96(4) . . . . ?
P3 P4 Cr2 Cr1 -66.00(4) . . . . ?
P3 P2 Cr2 C12 -104.56(11) . . . . ?
P1 P2 Cr2 C12 123.09(11) . . . . ?
Cr1 P2 Cr2 C12 -170.75(11) . . . . ?
P3 P2 Cr2 C14 -86.6(3) . . . . ?
P1 P2 Cr2 C14 141.1(3) . . . . ?
Cr1 P2 Cr2 C14 -152.8(3) . . . . ?
P3 P2 Cr2 C11 -141.48(11) . . . . ?
P1 P2 Cr2 C11 86.17(11) . . . . ?
Cr1 P2 Cr2 C11 152.33(10) . . . . ?
P3 P2 Cr2 C15 -158.36(16) . . . . ?
P1 P2 Cr2 C15 69.29(16) . . . . ?
Cr1 P2 Cr2 C15 135.45(15) . . . . ?
P3 P2 Cr2 C13 -74.35(12) . . . . ?
P1 P2 Cr2 C13 153.31(12) . . . . ?
Cr1 P2 Cr2 C13 -140.54(12) . . . . ?
P1 P2 Cr2 P3 -132.35(6) . . . . ?
Cr1 P2 Cr2 P3 -66.19(4) . . . . ?
P3 P2 Cr2 P5 94.04(5) . . . . ?
P1 P2 Cr2 P5 -38.30(5) . . . . ?
Cr1 P2 Cr2 P5 27.85(5) . . . . ?
P3 P2 Cr2 P1 132.35(6) . . . . ?
Cr1 P2 Cr2 P1 66.16(4) . . . . ?
P3 P2 Cr2 P4 38.04(5) . . . . ?
P1 P2 Cr2 P4 -94.31(5) . . . . ?
Cr1 P2 Cr2 P4 -28.15(5) . . . . ?
P3 P2 Cr2 Cr1 66.19(4) . . . . ?
P1 P2 Cr2 Cr1 -66.16(4) . . . . ?
C3 Cr1 Cr2 C12 -78.8(3) . . . . ?
C2 Cr1 Cr2 C12 -7.9(3) . . . . ?
C1 Cr1 Cr2 C12 64.6(3) . . . . ?
C5 Cr1 Cr2 C12 138.1(3) . . . . ?
C4 Cr1 Cr2 C12 -150.1(3) . . . . ?
P5 Cr1 Cr2 C12 161.5(2) . . . . ?
P3 Cr1 Cr2 C12 -54.3(2) . . . . ?
P4 Cr1 Cr2 C12 -126.6(2) . . . . ?
P1 Cr1 Cr2 C12 89.1(2) . . . . ?
P2 Cr1 Cr2 C12 17.3(2) . . . . ?
C3 Cr1 Cr2 C14 65.9(3) . . . . ?
C2 Cr1 Cr2 C14 136.7(3) . . . . ?
C1 Cr1 Cr2 C14 -150.7(3) . . . . ?
C5 Cr1 Cr2 C14 -77.3(3) . . . . ?
C4 Cr1 Cr2 C14 -5.5(3) . . . . ?
P5 Cr1 Cr2 C14 -53.92(18) . . . . ?
P3 Cr1 Cr2 C14 90.28(18) . . . . ?
P4 Cr1 Cr2 C14 18.07(18) . . . . ?
P1 Cr1 Cr2 C14 -126.29(18) . . . . ?
P2 Cr1 Cr2 C14 161.90(18) . . . . ?
C3 Cr1 Cr2 C11 -151.6(3) . . . . ?
C2 Cr1 Cr2 C11 -80.8(3) . . . . ?
C1 Cr1 Cr2 C11 -8.2(3) . . . . ?
C5 Cr1 Cr2 C11 65.2(3) . . . . ?
C4 Cr1 Cr2 C11 137.0(2) . . . . ?
P5 Cr1 Cr2 C11 88.59(18) . . . . ?
P3 Cr1 Cr2 C11 -127.21(18) . . . . ?
P4 Cr1 Cr2 C11 160.57(18) . . . . ?
P1 Cr1 Cr2 C11 16.22(18) . . . . ?
P2 Cr1 Cr2 C11 -55.59(18) . . . . ?
C3 Cr1 Cr2 C15 136.2(2) . . . . ?
C2 Cr1 Cr2 C15 -153.0(3) . . . . ?
C1 Cr1 Cr2 C15 -80.4(3) . . . . ?
C5 Cr1 Cr2 C15 -7.0(3) . . . . ?
C4 Cr1 Cr2 C15 64.8(3) . . . . ?
P5 Cr1 Cr2 C15 16.40(18) . . . . ?
P3 Cr1 Cr2 C15 160.60(19) . . . . ?
P4 Cr1 Cr2 C15 88.38(18) . . . . ?
P1 Cr1 Cr2 C15 -55.97(18) . . . . ?
P2 Cr1 Cr2 C15 -127.78(19) . . . . ?
C3 Cr1 Cr2 C13 -5.4(3) . . . . ?
C2 Cr1 Cr2 C13 65.4(3) . . . . ?
C1 Cr1 Cr2 C13 138.0(3) . . . . ?
C5 Cr1 Cr2 C13 -148.6(3) . . . . ?
C4 Cr1 Cr2 C13 -76.8(3) . . . . ?
P5 Cr1 Cr2 C13 -125.20(19) . . . . ?
P3 Cr1 Cr2 C13 19.00(19) . . . . ?
P4 Cr1 Cr2 C13 -53.21(19) . . . . ?
P1 Cr1 Cr2 C13 162.43(19) . . . . ?
P2 Cr1 Cr2 C13 90.62(19) . . . . ?
C3 Cr1 Cr2 P3 -24.43(18) . . . . ?
C2 Cr1 Cr2 P3 46.43(19) . . . . ?
C1 Cr1 Cr2 P3 118.98(19) . . . . ?
C5 Cr1 Cr2 P3 -167.6(2) . . . . ?
C4 Cr1 Cr2 P3 -95.78(18) . . . . ?
P5 Cr1 Cr2 P3 -144.20(7) . . . . ?
P4 Cr1 Cr2 P3 -72.22(6) . . . . ?
P1 Cr1 Cr2 P3 143.43(7) . . . . ?
P2 Cr1 Cr2 P3 71.62(6) . . . . ?
C3 Cr1 Cr2 P5 119.78(19) . . . . ?
C2 Cr1 Cr2 P5 -169.36(19) . . . . ?
C1 Cr1 Cr2 P5 -96.81(19) . . . . ?
C5 Cr1 Cr2 P5 -23.40(19) . . . . ?
C4 Cr1 Cr2 P5 48.43(18) . . . . ?
P3 Cr1 Cr2 P5 144.20(7) . . . . ?
P4 Cr1 Cr2 P5 71.99(6) . . . . ?
P1 Cr1 Cr2 P5 -72.37(6) . . . . ?
P2 Cr1 Cr2 P5 -144.18(7) . . . . ?
C3 Cr1 Cr2 P1 -167.85(19) . . . . ?
C2 Cr1 Cr2 P1 -96.99(19) . . . . ?
C1 Cr1 Cr2 P1 -24.44(19) . . . . ?
C5 Cr1 Cr2 P1 48.97(19) . . . . ?
C4 Cr1 Cr2 P1 120.80(18) . . . . ?
P5 Cr1 Cr2 P1 72.37(6) . . . . ?
P3 Cr1 Cr2 P1 -143.43(7) . . . . ?
P4 Cr1 Cr2 P1 144.36(7) . . . . ?
P2 Cr1 Cr2 P1 -71.81(6) . . . . ?
C3 Cr1 Cr2 P4 47.79(19) . . . . ?
C2 Cr1 Cr2 P4 118.65(19) . . . . ?
C1 Cr1 Cr2 P4 -168.80(19) . . . . ?
C5 Cr1 Cr2 P4 -95.4(2) . . . . ?
C4 Cr1 Cr2 P4 -23.56(18) . . . . ?
P5 Cr1 Cr2 P4 -71.99(6) . . . . ?
P3 Cr1 Cr2 P4 72.22(6) . . . . ?
P1 Cr1 Cr2 P4 -144.36(7) . . . . ?
P2 Cr1 Cr2 P4 143.84(7) . . . . ?
C3 Cr1 Cr2 P2 -96.05(19) . . . . ?
C2 Cr1 Cr2 P2 -25.18(19) . . . . ?
C1 Cr1 Cr2 P2 47.36(18) . . . . ?
C5 Cr1 Cr2 P2 120.8(2) . . . . ?
C4 Cr1 Cr2 P2 -167.40(18) . . . . ?
P5 Cr1 Cr2 P2 144.18(7) . . . . ?
P3 Cr1 Cr2 P2 -71.62(6) . . . . ?
P4 Cr1 Cr2 P2 -143.84(7) . . . . ?
P1 Cr1 Cr2 P2 71.81(6) . . . . ?
C14 Cr2 C11 C12 -80.2(2) . . . . ?
C15 Cr2 C11 C12 -117.9(3) . . . . ?
C13 Cr2 C11 C12 -37.9(2) . . . . ?
P3 Cr2 C11 C12 25.7(3) . . . . ?
P5 Cr2 C11 C12 -171.55(19) . . . . ?
P1 Cr2 C11 C12 135.1(2) . . . . ?
P4 Cr2 C11 C12 -99.4(3) . . . . ?
P2 Cr2 C11 C12 79.4(2) . . . . ?
Cr1 Cr2 C11 C12 122.2(2) . . . . ?
C12 Cr2 C11 C15 117.9(3) . . . . ?
C14 Cr2 C11 C15 37.7(2) . . . . ?
C13 Cr2 C11 C15 80.1(2) . . . . ?
P3 Cr2 C11 C15 143.63(18) . . . . ?
P5 Cr2 C11 C15 -53.6(2) . . . . ?
P1 Cr2 C11 C15 -107.0(2) . . . . ?
P4 Cr2 C11 C15 18.5(4) . . . . ?
P2 Cr2 C11 C15 -162.67(19) . . . . ?
Cr1 Cr2 C11 C15 -119.9(2) . . . . ?
C12 Cr2 C11 C16 -120.1(4) . . . . ?
C14 Cr2 C11 C16 159.7(4) . . . . ?
C15 Cr2 C11 C16 122.0(4) . . . . ?
C13 Cr2 C11 C16 -157.9(4) . . . . ?
P3 Cr2 C11 C16 -94.3(3) . . . . ?
P5 Cr2 C11 C16 68.4(3) . . . . ?
P1 Cr2 C11 C16 15.0(3) . . . . ?
P4 Cr2 C11 C16 140.6(3) . . . . ?
P2 Cr2 C11 C16 -40.6(3) . . . . ?
Cr1 Cr2 C11 C16 2.2(4) . . . . ?
C15 C11 C12 C13 0.6(4) . . . . ?
C16 C11 C12 C13 -176.0(3) . . . . ?
Cr2 C11 C12 C13 62.3(3) . . . . ?
C15 C11 C12 C17 176.5(3) . . . . ?
C16 C11 C12 C17 -0.1(6) . . . . ?
Cr2 C11 C12 C17 -121.8(4) . . . . ?
C15 C11 C12 Cr2 -61.7(2) . . . . ?
C16 C11 C12 Cr2 121.7(4) . . . . ?
C14 Cr2 C12 C11 79.7(2) . . . . ?
C15 Cr2 C12 C11 37.5(2) . . . . ?
C13 Cr2 C12 C11 117.0(3) . . . . ?
P3 Cr2 C12 C11 -163.38(19) . . . . ?
P5 Cr2 C12 C11 18.8(4) . . . . ?
P1 Cr2 C12 C11 -54.6(2) . . . . ?
P4 Cr2 C12 C11 142.27(19) . . . . ?
P2 Cr2 C12 C11 -107.8(2) . . . . ?
Cr1 Cr2 C12 C11 -121.5(2) . . . . ?
C14 Cr2 C12 C13 -37.3(2) . . . . ?
C11 Cr2 C12 C13 -117.0(3) . . . . ?
C15 Cr2 C12 C13 -79.6(2) . . . . ?
P3 Cr2 C12 C13 79.6(2) . . . . ?
P5 Cr2 C12 C13 -98.2(3) . . . . ?
P1 Cr2 C12 C13 -171.65(18) . . . . ?
P4 Cr2 C12 C13 25.3(3) . . . . ?
P2 Cr2 C12 C13 135.2(2) . . . . ?
Cr1 Cr2 C12 C13 121.5(2) . . . . ?
C14 Cr2 C12 C17 -158.2(4) . . . . ?
C11 Cr2 C12 C17 122.0(4) . . . . ?
C15 Cr2 C12 C17 159.5(4) . . . . ?
C13 Cr2 C12 C17 -120.9(4) . . . . ?
P3 Cr2 C12 C17 -41.3(4) . . . . ?
P5 Cr2 C12 C17 140.8(3) . . . . ?
P1 Cr2 C12 C17 67.4(4) . . . . ?
P4 Cr2 C12 C17 -95.7(4) . . . . ?
P2 Cr2 C12 C17 14.2(4) . . . . ?
Cr1 Cr2 C12 C17 0.5(5) . . . . ?
C11 C12 C13 C14 -0.4(4) . . . . ?
C17 C12 C13 C14 -176.4(3) . . . . ?
Cr2 C12 C13 C14 62.0(2) . . . . ?
C11 C12 C13 C18 174.9(3) . . . . ?
C17 C12 C13 C18 -1.0(6) . . . . ?
Cr2 C12 C13 C18 -122.7(4) . . . . ?
C11 C12 C13 Cr2 -62.4(2) . . . . ?
C17 C12 C13 Cr2 121.7(4) . . . . ?
C12 Cr2 C13 C14 -117.5(3) . . . . ?
C11 Cr2 C13 C14 -80.0(2) . . . . ?
C15 Cr2 C13 C14 -37.2(2) . . . . ?
P3 Cr2 C13 C14 134.9(2) . . . . ?
P5 Cr2 C13 C14 25.5(3) . . . . ?
P1 Cr2 C13 C14 -98.6(3) . . . . ?
P4 Cr2 C13 C14 78.9(2) . . . . ?
P2 Cr2 C13 C14 -172.41(18) . . . . ?
Cr1 Cr2 C13 C14 119.8(2) . . . . ?
C14 Cr2 C13 C12 117.5(3) . . . . ?
C11 Cr2 C13 C12 37.5(2) . . . . ?
C15 Cr2 C13 C12 80.4(2) . . . . ?
P3 Cr2 C13 C12 -107.6(2) . . . . ?
P5 Cr2 C13 C12 143.04(19) . . . . ?
P1 Cr2 C13 C12 19.0(4) . . . . ?
P4 Cr2 C13 C12 -163.60(19) . . . . ?
P2 Cr2 C13 C12 -54.9(2) . . . . ?
Cr1 Cr2 C13 C12 -122.6(2) . . . . ?
C12 Cr2 C13 C18 121.2(4) . . . . ?
C14 Cr2 C13 C18 -121.2(4) . . . . ?
C11 Cr2 C13 C18 158.8(4) . . . . ?
C15 Cr2 C13 C18 -158.4(4) . . . . ?
P3 Cr2 C13 C18 13.6(3) . . . . ?
P5 Cr2 C13 C18 -95.7(3) . . . . ?
P1 Cr2 C13 C18 140.2(3) . . . . ?
P4 Cr2 C13 C18 -42.4(3) . . . . ?
P2 Cr2 C13 C18 66.3(4) . . . . ?
Cr1 Cr2 C13 C18 -1.4(5) . . . . ?
C12 C13 C14 C15 0.1(4) . . . . ?
C18 C13 C14 C15 -175.2(3) . . . . ?
Cr2 C13 C14 C15 62.0(3) . . . . ?
C12 C13 C14 C19 177.0(3) . . . . ?
C18 C13 C14 C19 1.6(6) . . . . ?
Cr2 C13 C14 C19 -121.1(4) . . . . ?
C12 C13 C14 Cr2 -61.9(2) . . . . ?
C18 C13 C14 Cr2 122.8(4) . . . . ?
C12 Cr2 C14 C13 37.6(2) . . . . ?
C11 Cr2 C14 C13 79.8(2) . . . . ?
C15 Cr2 C14 C13 117.9(3) . . . . ?
P3 Cr2 C14 C13 -55.0(2) . . . . ?
P5 Cr2 C14 C13 -163.3(2) . . . . ?
P1 Cr2 C14 C13 143.55(19) . . . . ?
P4 Cr2 C14 C13 -107.7(2) . . . . ?
P2 Cr2 C14 C13 17.4(4) . . . . ?
Cr1 Cr2 C14 C13 -122.0(2) . . . . ?
C12 Cr2 C14 C15 -80.4(2) . . . . ?
C11 Cr2 C14 C15 -38.1(2) . . . . ?
C13 Cr2 C14 C15 -117.9(3) . . . . ?
P3 Cr2 C14 C15 -172.91(17) . . . . ?
P5 Cr2 C14 C15 78.8(2) . . . . ?
P1 Cr2 C14 C15 25.6(3) . . . . ?
P4 Cr2 C14 C15 134.38(19) . . . . ?
P2 Cr2 C14 C15 -100.5(3) . . . . ?
Cr1 Cr2 C14 C15 120.1(2) . . . . ?
C12 Cr2 C14 C19 159.0(4) . . . . ?
C11 Cr2 C14 C19 -158.7(4) . . . . ?
C15 Cr2 C14 C19 -120.6(4) . . . . ?
C13 Cr2 C14 C19 121.4(4) . . . . ?
P3 Cr2 C14 C19 66.5(3) . . . . ?
P5 Cr2 C14 C19 -41.8(3) . . . . ?
P1 Cr2 C14 C19 -95.0(3) . . . . ?
P4 Cr2 C14 C19 13.8(3) . . . . ?
P2 Cr2 C14 C19 138.8(3) . . . . ?
Cr1 Cr2 C14 C19 -0.5(4) . . . . ?
C13 C14 C15 C11 0.2(4) . . . . ?
C19 C14 C15 C11 -176.7(3) . . . . ?
Cr2 C14 C15 C11 62.2(2) . . . . ?
C13 C14 C15 C20 176.8(3) . . . . ?
C19 C14 C15 C20 0.0(6) . . . . ?
Cr2 C14 C15 C20 -121.2(4) . . . . ?
C13 C14 C15 Cr2 -62.0(2) . . . . ?
C19 C14 C15 Cr2 121.1(4) . . . . ?
C12 C11 C15 C14 -0.5(4) . . . . ?
C16 C11 C15 C14 176.0(3) . . . . ?
Cr2 C11 C15 C14 -62.3(2) . . . . ?
C12 C11 C15 C20 -177.1(3) . . . . ?
C16 C11 C15 C20 -0.6(6) . . . . ?
Cr2 C11 C15 C20 121.1(4) . . . . ?
C12 C11 C15 Cr2 61.8(3) . . . . ?
C16 C11 C15 Cr2 -121.7(4) . . . . ?
C12 Cr2 C15 C14 79.7(2) . . . . ?
C11 Cr2 C15 C14 116.7(3) . . . . ?
C13 Cr2 C15 C14 37.1(2) . . . . ?
P3 Cr2 C15 C14 16.1(4) . . . . ?
P5 Cr2 C15 C14 -107.6(2) . . . . ?
P1 Cr2 C15 C14 -163.34(19) . . . . ?
P4 Cr2 C15 C14 -54.9(2) . . . . ?
P2 Cr2 C15 C14 143.82(18) . . . . ?
Cr1 Cr2 C15 C14 -120.5(2) . . . . ?
C12 Cr2 C15 C11 -37.0(2) . . . . ?
C14 Cr2 C15 C11 -116.7(3) . . . . ?
C13 Cr2 C15 C11 -79.6(2) . . . . ?
P3 Cr2 C15 C11 -100.6(3) . . . . ?
P5 Cr2 C15 C11 135.7(2) . . . . ?
P1 Cr2 C15 C11 79.9(2) . . . . ?
P4 Cr2 C15 C11 -171.66(18) . . . . ?
P2 Cr2 C15 C11 27.1(3) . . . . ?
Cr1 Cr2 C15 C11 122.8(2) . . . . ?
C12 Cr2 C15 C20 -159.2(4) . . . . ?
C14 Cr2 C15 C20 121.1(4) . . . . ?
C11 Cr2 C15 C20 -122.2(4) . . . . ?
C13 Cr2 C15 C20 158.3(4) . . . . ?
P3 Cr2 C15 C20 137.2(3) . . . . ?
P5 Cr2 C15 C20 13.6(3) . . . . ?
P1 Cr2 C15 C20 -42.2(3) . . . . ?
P4 Cr2 C15 C20 66.2(3) . . . . ?
P2 Cr2 C15 C20 -95.1(3) . . . . ?
Cr1 Cr2 C15 C20 0.6(4) . . . . ?
C25 C21 C22 C23 0.1(5) . . . . ?
C26 C21 C22 C23 175.9(4) . . . . ?
Cr3 C21 C22 C23 -61.4(3) . . . . ?
C25 C21 C22 C27 -176.1(4) . . . . ?
C26 C21 C22 C27 -0.3(7) . . . . ?
Cr3 C21 C22 C27 122.4(4) . . . . ?
C25 C21 C22 Cr3 61.5(3) . . . . ?
C26 C21 C22 Cr3 -122.6(4) . . . . ?
C21 C22 C23 C24 0.1(4) . . . . ?
C27 C22 C23 C24 176.3(4) . . . . ?
Cr3 C22 C23 C24 -61.7(3) . . . . ?
C21 C22 C23 C28 -176.2(4) . . . . ?
C27 C22 C23 C28 0.1(6) . . . . ?
Cr3 C22 C23 C28 122.0(4) . . . . ?
C21 C22 C23 Cr3 61.8(3) . . . . ?
C27 C22 C23 Cr3 -122.0(4) . . . . ?
C22 C23 C24 C25 -0.2(4) . . . . ?
C28 C23 C24 C25 176.0(4) . . . . ?
Cr3 C23 C24 C25 -62.3(3) . . . . ?
C22 C23 C24 C29 -175.5(4) . . . . ?
C28 C23 C24 C29 0.7(6) . . . . ?
Cr3 C23 C24 C29 122.4(4) . . . . ?
C22 C23 C24 Cr3 62.1(3) . . . . ?
C28 C23 C24 Cr3 -121.7(4) . . . . ?
C22 C21 C25 C24 -0.2(4) . . . . ?
C26 C21 C25 C24 -176.1(4) . . . . ?
Cr3 C21 C25 C24 61.4(3) . . . . ?
C22 C21 C25 C30 176.3(4) . . . . ?
C26 C21 C25 C30 0.3(6) . . . . ?
Cr3 C21 C25 C30 -122.1(4) . . . . ?
C22 C21 C25 Cr3 -61.6(3) . . . . ?
C26 C21 C25 Cr3 122.4(4) . . . . ?
C23 C24 C25 C21 0.2(4) . . . . ?
C29 C24 C25 C21 175.4(4) . . . . ?
Cr3 C24 C25 C21 -62.1(3) . . . . ?
C23 C24 C25 C30 -176.2(4) . . . . ?
C29 C24 C25 C30 -1.0(6) . . . . ?
Cr3 C24 C25 C30 121.4(4) . . . . ?
C23 C24 C25 Cr3 62.4(3) . . . . ?
C29 C24 C25 Cr3 -122.5(4) . . . . ?
C25 C24 Cr3 C23 116.9(3) . . . . ?
C29 C24 Cr3 C23 -120.4(5) . . . . ?
C23 C24 Cr3 C25 -116.9(3) . . . . ?
C29 C24 Cr3 C25 122.6(4) . . . . ?
C23 C24 Cr3 C22 -37.4(2) . . . . ?
C25 C24 Cr3 C22 79.5(2) . . . . ?
C29 C24 Cr3 C22 -157.9(4) . . . . ?
C23 C24 Cr3 C21 -79.8(2) . . . . ?
C25 C24 Cr3 C21 37.1(2) . . . . ?
C29 C24 Cr3 C21 159.7(4) . . . . ?
C23 C24 Cr3 P6 -137.2(2) . . . . ?
C25 C24 Cr3 P6 -20.2(3) . . . . ?
C29 C24 Cr3 P6 102.4(4) . . . . ?
C23 C24 Cr3 P10 169.94(19) . . . . ?
C25 C24 Cr3 P10 -73.1(2) . . . . ?
C29 C24 Cr3 P10 49.5(4) . . . . ?
C23 C24 Cr3 P8 64.9(2) . . . . ?
C25 C24 Cr3 P8 -178.17(17) . . . . ?
C29 C24 Cr3 P8 -55.5(4) . . . . ?
C23 C24 Cr3 P9 116.7(2) . . . . ?
C25 C24 Cr3 P9 -126.31(19) . . . . ?
C29 C24 Cr3 P9 -3.7(4) . . . . ?
C23 C24 Cr3 P7 8.1(4) . . . . ?
C25 C24 Cr3 P7 125.1(3) . . . . ?
C29 C24 Cr3 P7 -112.3(3) . . . . ?
C22 C23 Cr3 C24 -117.6(3) . . . . ?
C28 C23 Cr3 C24 121.5(4) . . . . ?
C22 C23 Cr3 C25 -79.5(2) . . . . ?
C24 C23 Cr3 C25 38.1(2) . . . . ?
C28 C23 Cr3 C25 159.6(4) . . . . ?
C24 C23 Cr3 C22 117.6(3) . . . . ?
C28 C23 Cr3 C22 -121.0(4) . . . . ?
C22 C23 Cr3 C21 -37.2(2) . . . . ?
C24 C23 Cr3 C21 80.4(2) . . . . ?
C28 C23 Cr3 C21 -158.1(4) . . . . ?
C22 C23 Cr3 P6 5.2(4) . . . . ?
C24 C23 Cr3 P6 122.8(3) . . . . ?
C28 C23 Cr3 P6 -115.7(3) . . . . ?
C22 C23 Cr3 P10 -135.4(2) . . . . ?
C24 C23 Cr3 P10 -17.8(3) . . . . ?
C28 C23 Cr3 P10 103.7(3) . . . . ?
C22 C23 Cr3 P8 117.6(2) . . . . ?
C24 C23 Cr3 P8 -124.8(2) . . . . ?
C28 C23 Cr3 P8 -3.4(3) . . . . ?
C22 C23 Cr3 P9 170.6(2) . . . . ?
C24 C23 Cr3 P9 -71.8(2) . . . . ?
C28 C23 Cr3 P9 49.6(3) . . . . ?
C22 C23 Cr3 P7 66.3(2) . . . . ?
C24 C23 Cr3 P7 -176.16(18) . . . . ?
C28 C23 Cr3 P7 -54.7(4) . . . . ?
C21 C25 Cr3 C24 117.8(3) . . . . ?
C30 C25 Cr3 C24 -120.8(4) . . . . ?
C21 C25 Cr3 C23 80.1(2) . . . . ?
C24 C25 Cr3 C23 -37.8(2) . . . . ?
C30 C25 Cr3 C23 -158.5(4) . . . . ?
C21 C25 Cr3 C22 37.6(2) . . . . ?
C24 C25 Cr3 C22 -80.3(2) . . . . ?
C30 C25 Cr3 C22 158.9(4) . . . . ?
C24 C25 Cr3 C21 -117.8(3) . . . . ?
C30 C25 Cr3 C21 121.4(4) . . . . ?
C21 C25 Cr3 P6 -73.3(2) . . . . ?
C24 C25 Cr3 P6 168.90(18) . . . . ?
C30 C25 Cr3 P6 48.1(3) . . . . ?
C21 C25 Cr3 P10 -126.3(2) . . . . ?
C24 C25 Cr3 P10 115.83(19) . . . . ?
C30 C25 Cr3 P10 -5.0(3) . . . . ?
C21 C25 Cr3 P8 121.6(2) . . . . ?
C24 C25 Cr3 P8 3.8(4) . . . . ?
C30 C25 Cr3 P8 -117.0(3) . . . . ?
C21 C25 Cr3 P9 -178.71(19) . . . . ?
C24 C25 Cr3 P9 63.4(2) . . . . ?
C30 C25 Cr3 P9 -57.3(4) . . . . ?
C21 C25 Cr3 P7 -19.5(3) . . . . ?
C24 C25 Cr3 P7 -137.4(2) . . . . ?
C30 C25 Cr3 P7 101.9(3) . . . . ?
C23 C22 Cr3 C24 37.6(2) . . . . ?
C21 C22 Cr3 C24 -80.6(2) . . . . ?
C27 C22 Cr3 C24 157.4(4) . . . . ?
C21 C22 Cr3 C23 -118.1(3) . . . . ?
C27 C22 Cr3 C23 119.9(4) . . . . ?
C23 C22 Cr3 C25 80.6(2) . . . . ?
C21 C22 Cr3 C25 -37.5(2) . . . . ?
C27 C22 Cr3 C25 -159.5(4) . . . . ?
C23 C22 Cr3 C21 118.1(3) . . . . ?
C27 C22 Cr3 C21 -122.0(4) . . . . ?
C23 C22 Cr3 P6 -177.53(19) . . . . ?
C21 C22 Cr3 P6 64.3(2) . . . . ?
C27 C22 Cr3 P6 -57.6(4) . . . . ?
C23 C22 Cr3 P10 120.1(3) . . . . ?
C21 C22 Cr3 P10 2.0(4) . . . . ?
C27 C22 Cr3 P10 -120.0(3) . . . . ?
C23 C22 Cr3 P8 -71.3(2) . . . . ?
C21 C22 Cr3 P8 170.57(19) . . . . ?
C27 C22 Cr3 P8 48.6(4) . . . . ?
C23 C22 Cr3 P9 -16.6(3) . . . . ?
C21 C22 Cr3 P9 -134.7(2) . . . . ?
C27 C22 Cr3 P9 103.3(3) . . . . ?
C23 C22 Cr3 P7 -124.8(2) . . . . ?
C21 C22 Cr3 P7 117.0(2) . . . . ?
C27 C22 Cr3 P7 -4.9(3) . . . . ?
C25 C21 Cr3 C24 -37.7(2) . . . . ?
C22 C21 Cr3 C24 79.7(2) . . . . ?
C26 C21 Cr3 C24 -157.7(4) . . . . ?
C25 C21 Cr3 C23 -80.2(2) . . . . ?
C22 C21 Cr3 C23 37.2(2) . . . . ?
C26 C21 Cr3 C23 159.7(4) . . . . ?
C22 C21 Cr3 C25 117.4(3) . . . . ?
C26 C21 Cr3 C25 -120.0(4) . . . . ?
C25 C21 Cr3 C22 -117.4(3) . . . . ?
C26 C21 Cr3 C22 122.6(4) . . . . ?
C25 C21 Cr3 P6 116.3(2) . . . . ?
C22 C21 Cr3 P6 -126.3(2) . . . . ?
C26 C21 Cr3 P6 -3.7(3) . . . . ?
C25 C21 Cr3 P10 63.6(2) . . . . ?
C22 C21 Cr3 P10 -179.04(19) . . . . ?
C26 C21 Cr3 P10 -56.5(3) . . . . ?
C25 C21 Cr3 P8 -134.3(2) . . . . ?
C22 C21 Cr3 P8 -16.9(3) . . . . ?
C26 C21 Cr3 P8 105.7(3) . . . . ?
C25 C21 Cr3 P9 2.6(4) . . . . ?
C22 C21 Cr3 P9 120.0(3) . . . . ?
C26 C21 Cr3 P9 -117.4(3) . . . . ?
C25 C21 Cr3 P7 169.41(19) . . . . ?
C22 C21 Cr3 P7 -73.2(2) . . . . ?
C26 C21 Cr3 P7 49.4(4) . . . . ?
C24 Cr3 P6 P10 -68.15(19) . . . . ?
C23 Cr3 P6 P10 -155.1(3) . . . . ?
C25 Cr3 P6 P10 -81.47(11) . . . . ?
C22 Cr3 P6 P10 -151.45(12) . . . . ?
C21 Cr3 P6 P10 -117.64(11) . . . . ?
P8 Cr3 P6 P10 92.04(5) . . . . ?
P9 Cr3 P6 P10 38.63(4) . . . . ?
P7 Cr3 P6 P10 129.19(5) . . . . ?
C24 Cr3 P6 P7 162.66(19) . . . . ?
C23 Cr3 P6 P7 75.7(3) . . . . ?
C25 Cr3 P6 P7 149.34(11) . . . . ?
C22 Cr3 P6 P7 79.36(12) . . . . ?
C21 Cr3 P6 P7 113.17(11) . . . . ?
P10 Cr3 P6 P7 -129.19(5) . . . . ?
P8 Cr3 P6 P7 -37.15(4) . . . . ?
P9 Cr3 P6 P7 -90.56(5) . . . . ?
C24 Cr3 P6 Cr4 -132.66(19) . . . . ?
C23 Cr3 P6 Cr4 140.4(3) . . . . ?
C25 Cr3 P6 Cr4 -145.98(11) . . . . ?
C22 Cr3 P6 Cr4 144.04(12) . . . . ?
C21 Cr3 P6 Cr4 177.85(10) . . . . ?
P10 Cr3 P6 Cr4 -64.51(4) . . . . ?
P8 Cr3 P6 Cr4 27.53(4) . . . . ?
P9 Cr3 P6 Cr4 -25.88(4) . . . . ?
P7 Cr3 P6 Cr4 64.68(4) . . . . ?
P10 P6 P7 P8 -1.65(8) . . . . ?
Cr3 P6 P7 P8 45.08(5) . . . . ?
Cr4 P6 P7 P8 -47.24(5) . . . . ?
P10 P6 P7 Cr4 45.59(5) . . . . ?
Cr3 P6 P7 Cr4 92.32(3) . . . . ?
P10 P6 P7 Cr3 -46.73(5) . . . . ?
Cr4 P6 P7 Cr3 -92.32(3) . . . . ?
C24 Cr3 P7 P8 70.5(2) . . . . ?
C23 Cr3 P7 P8 76.13(12) . . . . ?
C25 Cr3 P7 P8 159.8(2) . . . . ?
C22 Cr3 P7 P8 110.65(11) . . . . ?
C21 Cr3 P7 P8 146.96(12) . . . . ?
P6 Cr3 P7 P8 -131.06(5) . . . . ?
P10 Cr3 P7 P8 -92.49(5) . . . . ?
P9 Cr3 P7 P8 -38.80(4) . . . . ?
C24 Cr3 P7 P6 -158.4(2) . . . . ?
C23 Cr3 P7 P6 -152.81(12) . . . . ?
C25 Cr3 P7 P6 -69.2(2) . . . . ?
C22 Cr3 P7 P6 -118.30(11) . . . . ?
C21 Cr3 P7 P6 -81.98(12) . . . . ?
P10 Cr3 P7 P6 38.56(4) . . . . ?
P8 Cr3 P7 P6 131.06(5) . . . . ?
P9 Cr3 P7 P6 92.26(5) . . . . ?
C24 Cr3 P7 Cr4 136.2(2) . . . . ?
C23 Cr3 P7 Cr4 141.80(12) . . . . ?
C25 Cr3 P7 Cr4 -134.6(2) . . . . ?
C22 Cr3 P7 Cr4 176.31(11) . . . . ?
C21 Cr3 P7 Cr4 -147.37(12) . . . . ?
P6 Cr3 P7 Cr4 -65.39(4) . . . . ?
P10 Cr3 P7 Cr4 -26.83(4) . . . . ?
P8 Cr3 P7 Cr4 65.66(4) . . . . ?
P9 Cr3 P7 Cr4 26.86(4) . . . . ?
P6 P7 P8 P9 2.20(7) . . . . ?
Cr4 P7 P8 P9 -44.92(5) . . . . ?
Cr3 P7 P8 P9 47.16(5) . . . . ?
P6 P7 P8 Cr3 -44.96(5) . . . . ?
Cr4 P7 P8 Cr3 -92.08(4) . . . . ?
P6 P7 P8 Cr4 47.12(5) . . . . ?
Cr3 P7 P8 Cr4 92.08(4) . . . . ?
C24 Cr3 P8 P7 -153.99(11) . . . . ?
C23 Cr3 P8 P7 -119.98(11) . . . . ?
C25 Cr3 P8 P7 -156.6(2) . . . . ?
C22 Cr3 P8 P7 -84.29(12) . . . . ?
C21 Cr3 P8 P7 -73.3(2) . . . . ?
P6 Cr3 P8 P7 37.22(4) . . . . ?
P10 Cr3 P8 P7 90.78(5) . . . . ?
P9 Cr3 P8 P7 128.68(5) . . . . ?
C24 Cr3 P8 P9 77.33(11) . . . . ?
C23 Cr3 P8 P9 111.34(11) . . . . ?
C25 Cr3 P8 P9 74.8(2) . . . . ?
C22 Cr3 P8 P9 147.03(12) . . . . ?
C21 Cr3 P8 P9 158.1(2) . . . . ?
P6 Cr3 P8 P9 -91.46(5) . . . . ?
P10 Cr3 P8 P9 -37.90(4) . . . . ?
P7 Cr3 P8 P9 -128.68(5) . . . . ?
C24 Cr3 P8 Cr4 141.32(11) . . . . ?
C23 Cr3 P8 Cr4 175.33(10) . . . . ?
C25 Cr3 P8 Cr4 138.7(2) . . . . ?
C22 Cr3 P8 Cr4 -148.98(11) . . . . ?
C21 Cr3 P8 Cr4 -137.9(2) . . . . ?
P6 Cr3 P8 Cr4 -27.47(4) . . . . ?
P10 Cr3 P8 Cr4 26.09(4) . . . . ?
P9 Cr3 P8 Cr4 63.99(4) . . . . ?
P7 Cr3 P8 Cr4 -64.69(4) . . . . ?
P7 P8 P9 P10 -1.91(7) . . . . ?
Cr3 P8 P9 P10 45.48(5) . . . . ?
Cr4 P8 P9 P10 -47.14(5) . . . . ?
P7 P8 P9 Cr4 45.23(5) . . . . ?
Cr3 P8 P9 Cr4 92.62(3) . . . . ?
P7 P8 P9 Cr3 -47.39(5) . . . . ?
Cr4 P8 P9 Cr3 -92.62(3) . . . . ?
C24 Cr3 P9 P8 -117.92(11) . . . . ?
C23 Cr3 P9 P8 -82.01(11) . . . . ?
C25 Cr3 P9 P8 -151.71(12) . . . . ?
C22 Cr3 P9 P8 -71.2(2) . . . . ?
C21 Cr3 P9 P8 -153.5(2) . . . . ?
P6 Cr3 P9 P8 91.91(5) . . . . ?
P10 Cr3 P9 P8 130.43(5) . . . . ?
P7 Cr3 P9 P8 38.65(5) . . . . ?
C24 Cr3 P9 P10 111.66(11) . . . . ?
C23 Cr3 P9 P10 147.57(11) . . . . ?
C25 Cr3 P9 P10 77.86(12) . . . . ?
C22 Cr3 P9 P10 158.4(2) . . . . ?
C21 Cr3 P9 P10 76.1(3) . . . . ?
P6 Cr3 P9 P10 -38.51(5) . . . . ?
P8 Cr3 P9 P10 -130.43(5) . . . . ?
P7 Cr3 P9 P10 -91.77(5) . . . . ?
C24 Cr3 P9 Cr4 176.39(11) . . . . ?
C23 Cr3 P9 Cr4 -147.70(11) . . . . ?
C25 Cr3 P9 Cr4 142.59(11) . . . . ?
C22 Cr3 P9 Cr4 -136.9(2) . . . . ?
C21 Cr3 P9 Cr4 140.8(2) . . . . ?
P6 Cr3 P9 Cr4 26.22(4) . . . . ?
P10 Cr3 P9 Cr4 64.73(4) . . . . ?
P8 Cr3 P9 Cr4 -65.70(4) . . . . ?
P7 Cr3 P9 Cr4 -27.04(4) . . . . ?
P7 P6 P10 P9 0.46(7) . . . . ?
Cr3 P6 P10 P9 -46.63(5) . . . . ?
Cr4 P6 P10 P9 46.12(5) . . . . ?
P7 P6 P10 Cr3 47.09(5) . . . . ?
Cr4 P6 P10 Cr3 92.75(4) . . . . ?
P7 P6 P10 Cr4 -45.65(5) . . . . ?
Cr3 P6 P10 Cr4 -92.75(4) . . . . ?
P8 P9 P10 P6 0.90(7) . . . . ?
Cr4 P9 P10 P6 -46.70(5) . . . . ?
Cr3 P9 P10 P6 46.54(5) . . . . ?
P8 P9 P10 Cr3 -45.64(5) . . . . ?
Cr4 P9 P10 Cr3 -93.23(3) . . . . ?
P8 P9 P10 Cr4 47.59(5) . . . . ?
Cr3 P9 P10 Cr4 93.23(3) . . . . ?
C24 Cr3 P10 P6 149.12(12) . . . . ?
C23 Cr3 P10 P6 160.7(2) . . . . ?
C25 Cr3 P10 P6 112.55(11) . . . . ?
C22 Cr3 P10 P6 77.8(2) . . . . ?
C21 Cr3 P10 P6 79.15(12) . . . . ?
P8 Cr3 P10 P6 -91.57(5) . . . . ?
P9 Cr3 P10 P6 -129.29(5) . . . . ?
P7 Cr3 P10 P6 -38.42(4) . . . . ?
C24 Cr3 P10 P9 -81.59(12) . . . . ?
C23 Cr3 P10 P9 -70.0(2) . . . . ?
C25 Cr3 P10 P9 -118.16(11) . . . . ?
C22 Cr3 P10 P9 -152.9(2) . . . . ?
C21 Cr3 P10 P9 -151.56(12) . . . . ?
P6 Cr3 P10 P9 129.29(5) . . . . ?
P8 Cr3 P10 P9 37.72(4) . . . . ?
P7 Cr3 P10 P9 90.87(5) . . . . ?
C24 Cr3 P10 Cr4 -145.62(11) . . . . ?
C23 Cr3 P10 Cr4 -134.0(2) . . . . ?
C25 Cr3 P10 Cr4 177.81(10) . . . . ?
C22 Cr3 P10 Cr4 143.0(2) . . . . ?
C21 Cr3 P10 Cr4 144.41(11) . . . . ?
P6 Cr3 P10 Cr4 65.26(4) . . . . ?
P8 Cr3 P10 Cr4 -26.32(4) . . . . ?
P9 Cr3 P10 Cr4 -64.03(4) . . . . ?
P7 Cr3 P10 Cr4 26.84(4) . . . . ?
P8 P9 Cr4 C31 163.27(16) . . . . ?
P10 P9 Cr4 C31 -67.92(16) . . . . ?
Cr3 P9 Cr4 C31 -132.12(16) . . . . ?
P8 P9 Cr4 C32 88.3(3) . . . . ?
P10 P9 Cr4 C32 -142.8(3) . . . . ?
Cr3 P9 Cr4 C32 153.0(3) . . . . ?
P8 P9 Cr4 C33 75.53(12) . . . . ?
P10 P9 Cr4 C33 -155.66(12) . . . . ?
Cr3 P9 Cr4 C33 140.13(12) . . . . ?
P8 P9 Cr4 C35 143.77(11) . . . . ?
P10 P9 Cr4 C35 -87.42(11) . . . . ?
Cr3 P9 Cr4 C35 -151.62(10) . . . . ?
P8 P9 Cr4 C34 105.85(11) . . . . ?
P10 P9 Cr4 C34 -125.34(11) . . . . ?
Cr3 P9 Cr4 C34 170.45(11) . . . . ?
P8 P9 Cr4 P10 -128.81(5) . . . . ?
Cr3 P9 Cr4 P10 -64.20(4) . . . . ?
P8 P9 Cr4 P7 -37.36(4) . . . . ?
P10 P9 Cr4 P7 91.45(4) . . . . ?
Cr3 P9 Cr4 P7 27.25(4) . . . . ?
P8 P9 Cr4 P6 -90.58(5) . . . . ?
P10 P9 Cr4 P6 38.23(4) . . . . ?
Cr3 P9 Cr4 P6 -25.97(4) . . . . ?
P10 P9 Cr4 P8 128.81(5) . . . . ?
Cr3 P9 Cr4 P8 64.61(4) . . . . ?
P6 P10 Cr4 C31 -88.14(11) . . . . ?
P9 P10 Cr4 C31 142.41(11) . . . . ?
Cr3 P10 Cr4 C31 -152.80(11) . . . . ?
P6 P10 Cr4 C32 -68.83(16) . . . . ?
P9 P10 Cr4 C32 161.72(16) . . . . ?
Cr3 P10 Cr4 C32 -133.49(15) . . . . ?
P6 P10 Cr4 C33 -141.3(3) . . . . ?
P9 P10 Cr4 C33 89.2(3) . . . . ?
Cr3 P10 Cr4 C33 154.0(3) . . . . ?
P6 P10 Cr4 C35 -125.90(11) . . . . ?
P9 P10 Cr4 C35 104.65(11) . . . . ?
Cr3 P10 Cr4 C35 169.44(11) . . . . ?
P6 P10 Cr4 C34 -155.80(13) . . . . ?
P9 P10 Cr4 C34 74.75(13) . . . . ?
Cr3 P10 Cr4 C34 139.55(13) . . . . ?
P6 P10 Cr4 P9 129.45(5) . . . . ?
Cr3 P10 Cr4 P9 64.79(4) . . . . ?
P6 P10 Cr4 P7 37.63(5) . . . . ?
P9 P10 Cr4 P7 -91.82(5) . . . . ?
Cr3 P10 Cr4 P7 -27.03(4) . . . . ?
P9 P10 Cr4 P6 -129.45(5) . . . . ?
Cr3 P10 Cr4 P6 -64.66(4) . . . . ?
P6 P10 Cr4 P8 90.71(5) . . . . ?
P9 P10 Cr4 P8 -38.74(4) . . . . ?
Cr3 P10 Cr4 P8 26.05(4) . . . . ?
P8 P7 Cr4 C31 -157.98(13) . . . . ?
P6 P7 Cr4 C31 72.89(13) . . . . ?
Cr3 P7 Cr4 C31 137.32(12) . . . . ?
P8 P7 Cr4 C32 -126.69(11) . . . . ?
P6 P7 Cr4 C32 104.18(11) . . . . ?
Cr3 P7 Cr4 C32 168.61(10) . . . . ?
P8 P7 Cr4 C33 -88.88(11) . . . . ?
P6 P7 Cr4 C33 141.99(11) . . . . ?
Cr3 P7 Cr4 C33 -153.58(11) . . . . ?
P8 P7 Cr4 C35 -145.7(3) . . . . ?
P6 P7 Cr4 C35 85.2(3) . . . . ?
Cr3 P7 Cr4 C35 149.6(3) . . . . ?
P8 P7 Cr4 C34 -70.34(17) . . . . ?
P6 P7 Cr4 C34 160.54(17) . . . . ?
Cr3 P7 Cr4 C34 -135.03(17) . . . . ?
P8 P7 Cr4 P9 37.54(5) . . . . ?
P6 P7 Cr4 P9 -91.58(5) . . . . ?
Cr3 P7 Cr4 P9 -27.15(4) . . . . ?
P8 P7 Cr4 P10 91.49(5) . . . . ?
P6 P7 Cr4 P10 -37.64(5) . . . . ?
Cr3 P7 Cr4 P10 26.79(4) . . . . ?
P8 P7 Cr4 P6 129.13(5) . . . . ?
Cr3 P7 Cr4 P6 64.43(4) . . . . ?
P6 P7 Cr4 P8 -129.13(5) . . . . ?
Cr3 P7 Cr4 P8 -64.70(4) . . . . ?
P10 P6 Cr4 C31 103.36(11) . . . . ?
P7 P6 Cr4 C31 -126.29(11) . . . . ?
Cr3 P6 Cr4 C31 168.15(11) . . . . ?
P10 P6 Cr4 C32 141.72(11) . . . . ?
P7 P6 Cr4 C32 -87.93(11) . . . . ?
Cr3 P6 Cr4 C32 -153.49(11) . . . . ?
P10 P6 Cr4 C33 159.98(17) . . . . ?
P7 P6 Cr4 C33 -69.68(17) . . . . ?
Cr3 P6 Cr4 C33 -135.24(16) . . . . ?
P10 P6 Cr4 C35 73.04(12) . . . . ?
P7 P6 Cr4 C35 -156.61(12) . . . . ?
Cr3 P6 Cr4 C35 137.82(12) . . . . ?
P10 P6 Cr4 C34 86.8(3) . . . . ?
P7 P6 Cr4 C34 -142.8(3) . . . . ?
Cr3 P6 Cr4 C34 151.6(3) . . . . ?
P10 P6 Cr4 P9 -38.65(4) . . . . ?
P7 P6 Cr4 P9 91.70(5) . . . . ?
Cr3 P6 Cr4 P9 26.14(4) . . . . ?
P7 P6 Cr4 P10 130.35(6) . . . . ?
Cr3 P6 Cr4 P10 64.79(4) . . . . ?
P10 P6 Cr4 P7 -130.35(6) . . . . ?
Cr3 P6 Cr4 P7 -65.56(4) . . . . ?
P10 P6 Cr4 P8 -92.03(5) . . . . ?
P7 P6 Cr4 P8 38.32(4) . . . . ?
Cr3 P6 Cr4 P8 -27.24(4) . . . . ?
P7 P8 Cr4 C31 84.9(3) . . . . ?
P9 P8 Cr4 C31 -144.5(3) . . . . ?
Cr3 P8 Cr4 C31 150.4(3) . . . . ?
P7 P8 Cr4 C32 72.83(12) . . . . ?
P9 P8 Cr4 C32 -156.51(12) . . . . ?
Cr3 P8 Cr4 C32 138.40(12) . . . . ?
P7 P8 Cr4 C33 104.36(10) . . . . ?
P9 P8 Cr4 C33 -124.98(10) . . . . ?
Cr3 P8 Cr4 C33 169.94(10) . . . . ?
P7 P8 Cr4 C35 162.18(16) . . . . ?
P9 P8 Cr4 C35 -67.16(17) . . . . ?
Cr3 P8 Cr4 C35 -132.25(16) . . . . ?
P7 P8 Cr4 C34 142.02(11) . . . . ?
P9 P8 Cr4 C34 -87.32(11) . . . . ?
Cr3 P8 Cr4 C34 -152.40(11) . . . . ?
P7 P8 Cr4 P9 -130.66(5) . . . . ?
Cr3 P8 Cr4 P9 -65.08(4) . . . . ?
P7 P8 Cr4 P10 -91.60(5) . . . . ?
P9 P8 Cr4 P10 39.06(4) . . . . ?
Cr3 P8 Cr4 P10 -26.02(4) . . . . ?
P9 P8 Cr4 P7 130.66(5) . . . . ?
Cr3 P8 Cr4 P7 65.58(4) . . . . ?
P7 P8 Cr4 P6 -38.40(4) . . . . ?
P9 P8 Cr4 P6 92.26(5) . . . . ?
Cr3 P8 Cr4 P6 27.18(4) . . . . ?
C32 Cr4 C31 C35 117.4(3) . . . . ?
C33 Cr4 C31 C35 79.7(2) . . . . ?
C34 Cr4 C31 C35 37.5(2) . . . . ?
P9 Cr4 C31 C35 -31.6(3) . . . . ?
P10 Cr4 C31 C35 -82.4(2) . . . . ?
P7 Cr4 C31 C35 173.33(17) . . . . ?
P6 Cr4 C31 C35 -136.2(2) . . . . ?
P8 Cr4 C31 C35 101.3(4) . . . . ?
C33 Cr4 C31 C32 -37.8(2) . . . . ?
C35 Cr4 C31 C32 -117.4(3) . . . . ?
C34 Cr4 C31 C32 -79.9(2) . . . . ?
P9 Cr4 C31 C32 -149.00(17) . . . . ?
P10 Cr4 C31 C32 160.14(18) . . . . ?
P7 Cr4 C31 C32 55.9(2) . . . . ?
P6 Cr4 C31 C32 106.36(19) . . . . ?
P8 Cr4 C31 C32 -16.2(5) . . . . ?
C32 Cr4 C31 C36 -120.9(4) . . . . ?
C33 Cr4 C31 C36 -158.7(4) . . . . ?
C35 Cr4 C31 C36 121.6(4) . . . . ?
C34 Cr4 C31 C36 159.1(4) . . . . ?
P9 Cr4 C31 C36 90.1(3) . . . . ?
P10 Cr4 C31 C36 39.2(3) . . . . ?
P7 Cr4 C31 C36 -65.1(4) . . . . ?
P6 Cr4 C31 C36 -14.6(3) . . . . ?
P8 Cr4 C31 C36 -137.1(3) . . . . ?
C35 C31 C32 C33 -0.4(4) . . . . ?
C36 C31 C32 C33 -177.9(4) . . . . ?
Cr4 C31 C32 C33 62.4(3) . . . . ?
C35 C31 C32 C37 177.1(3) . . . . ?
C36 C31 C32 C37 -0.4(6) . . . . ?
Cr4 C31 C32 C37 -120.2(4) . . . . ?
C35 C31 C32 Cr4 -62.7(3) . . . . ?
C36 C31 C32 Cr4 119.7(4) . . . . ?
C31 Cr4 C32 C33 -116.8(3) . . . . ?
C35 Cr4 C32 C33 -79.5(2) . . . . ?
C34 Cr4 C32 C33 -37.0(2) . . . . ?
P9 Cr4 C32 C33 -17.5(5) . . . . ?
P10 Cr4 C32 C33 -147.72(18) . . . . ?
P7 Cr4 C32 C33 107.5(2) . . . . ?
P6 Cr4 C32 C33 161.33(19) . . . . ?
P8 Cr4 C32 C33 57.1(2) . . . . ?
C33 Cr4 C32 C31 116.8(3) . . . . ?
C35 Cr4 C32 C31 37.3(2) . . . . ?
C34 Cr4 C32 C31 79.8(2) . . . . ?
P9 Cr4 C32 C31 99.3(4) . . . . ?
P10 Cr4 C32 C31 -30.9(3) . . . . ?
P7 Cr4 C32 C31 -135.67(19) . . . . ?
P6 Cr4 C32 C31 -81.8(2) . . . . ?
P8 Cr4 C32 C31 173.94(17) . . . . ?
C31 Cr4 C32 C37 120.7(4) . . . . ?
C33 Cr4 C32 C37 -122.5(4) . . . . ?
C35 Cr4 C32 C37 158.0(4) . . . . ?
C34 Cr4 C32 C37 -159.5(4) . . . . ?
P9 Cr4 C32 C37 -140.0(3) . . . . ?
P10 Cr4 C32 C37 89.8(3) . . . . ?
P7 Cr4 C32 C37 -15.0(3) . . . . ?
P6 Cr4 C32 C37 38.8(3) . . . . ?
P8 Cr4 C32 C37 -65.4(3) . . . . ?
C31 C32 C33 C34 0.1(4) . . . . ?
C37 C32 C33 C34 -177.3(4) . . . . ?
Cr4 C32 C33 C34 61.8(3) . . . . ?
C31 C32 C33 C38 177.6(4) . . . . ?
C37 C32 C33 C38 0.2(6) . . . . ?
Cr4 C32 C33 C38 -120.7(4) . . . . ?
C31 C32 C33 Cr4 -61.8(3) . . . . ?
C37 C32 C33 Cr4 120.8(4) . . . . ?
C31 Cr4 C33 C34 -79.7(2) . . . . ?
C32 Cr4 C33 C34 -118.0(3) . . . . ?
C35 Cr4 C33 C34 -37.3(2) . . . . ?
P9 Cr4 C33 C34 55.1(2) . . . . ?
P10 Cr4 C33 C34 -20.1(4) . . . . ?
P7 Cr4 C33 C34 161.0(2) . . . . ?
P6 Cr4 C33 C34 -147.32(19) . . . . ?
P8 Cr4 C33 C34 107.0(2) . . . . ?
C31 Cr4 C33 C32 38.3(2) . . . . ?
C35 Cr4 C33 C32 80.7(2) . . . . ?
C34 Cr4 C33 C32 118.0(3) . . . . ?
P9 Cr4 C33 C32 173.13(18) . . . . ?
P10 Cr4 C33 C32 97.9(3) . . . . ?
P7 Cr4 C33 C32 -81.0(2) . . . . ?
P6 Cr4 C33 C32 -29.3(3) . . . . ?
P8 Cr4 C33 C32 -135.0(2) . . . . ?
C31 Cr4 C33 C38 160.7(4) . . . . ?
C32 Cr4 C33 C38 122.4(4) . . . . ?
C35 Cr4 C33 C38 -156.9(4) . . . . ?
C34 Cr4 C33 C38 -119.6(4) . . . . ?
P9 Cr4 C33 C38 -64.5(3) . . . . ?
P10 Cr4 C33 C38 -139.7(3) . . . . ?
P7 Cr4 C33 C38 41.4(3) . . . . ?
P6 Cr4 C33 C38 93.1(3) . . . . ?
P8 Cr4 C33 C38 -12.6(3) . . . . ?
C32 C33 C34 C35 0.3(4) . . . . ?
C38 C33 C34 C35 -177.3(4) . . . . ?
Cr4 C33 C34 C35 61.6(3) . . . . ?
C32 C33 C34 C39 176.4(4) . . . . ?
C38 C33 C34 C39 -1.2(6) . . . . ?
Cr4 C33 C34 C39 -122.2(4) . . . . ?
C32 C33 C34 Cr4 -61.3(3) . . . . ?
C38 C33 C34 Cr4 121.1(4) . . . . ?
C31 Cr4 C34 C33 80.7(2) . . . . ?
C32 Cr4 C34 C33 37.4(2) . . . . ?
C35 Cr4 C34 C33 118.2(3) . . . . ?
P9 Cr4 C34 C33 -136.2(2) . . . . ?
P10 Cr4 C34 C33 171.88(18) . . . . ?
P7 Cr4 C34 C33 -30.0(3) . . . . ?
P6 Cr4 C34 C33 99.1(3) . . . . ?
P8 Cr4 C34 C33 -82.1(2) . . . . ?
C31 Cr4 C34 C35 -37.5(2) . . . . ?
C32 Cr4 C34 C35 -80.7(2) . . . . ?
C33 Cr4 C34 C35 -118.2(3) . . . . ?
P9 Cr4 C34 C35 105.7(2) . . . . ?
P10 Cr4 C34 C35 53.7(2) . . . . ?
P7 Cr4 C34 C35 -148.13(19) . . . . ?
P6 Cr4 C34 C35 -19.0(4) . . . . ?
P8 Cr4 C34 C35 159.75(19) . . . . ?
C31 Cr4 C34 C39 -158.2(4) . . . . ?
C32 Cr4 C34 C39 158.5(4) . . . . ?
C33 Cr4 C34 C39 121.1(4) . . . . ?
C35 Cr4 C34 C39 -120.7(4) . . . . ?
P9 Cr4 C34 C39 -15.0(3) . . . . ?
P10 Cr4 C34 C39 -67.0(4) . . . . ?
P7 Cr4 C34 C39 91.1(3) . . . . ?
P6 Cr4 C34 C39 -139.8(3) . . . . ?
P8 Cr4 C34 C39 39.0(3) . . . . ?
C32 C31 C35 C34 0.5(4) . . . . ?
C36 C31 C35 C34 178.0(4) . . . . ?
Cr4 C31 C35 C34 -61.6(3) . . . . ?
C32 C31 C35 C40 -177.3(4) . . . . ?
C36 C31 C35 C40 0.2(6) . . . . ?
Cr4 C31 C35 C40 120.5(4) . . . . ?
C32 C31 C35 Cr4 62.2(3) . . . . ?
C36 C31 C35 Cr4 -120.3(4) . . . . ?
C33 C34 C35 C31 -0.5(4) . . . . ?
C39 C34 C35 C31 -176.7(4) . . . . ?
Cr4 C34 C35 C31 61.1(3) . . . . ?
C33 C34 C35 C40 177.4(4) . . . . ?
C39 C34 C35 C40 1.2(6) . . . . ?
Cr4 C34 C35 C40 -121.1(4) . . . . ?
C33 C34 C35 Cr4 -61.6(3) . . . . ?
C39 C34 C35 Cr4 122.2(4) . . . . ?
C32 Cr4 C35 C31 -38.0(2) . . . . ?
C33 Cr4 C35 C31 -80.6(2) . . . . ?
C34 Cr4 C35 C31 -117.5(3) . . . . ?
P9 Cr4 C35 C31 159.75(19) . . . . ?
P10 Cr4 C35 C31 105.3(2) . . . . ?
P7 Cr4 C35 C31 -16.9(4) . . . . ?
P6 Cr4 C35 C31 54.8(2) . . . . ?
P8 Cr4 C35 C31 -149.93(19) . . . . ?
C31 Cr4 C35 C34 117.5(3) . . . . ?
C32 Cr4 C35 C34 79.6(2) . . . . ?
C33 Cr4 C35 C34 37.0(2) . . . . ?
P9 Cr4 C35 C34 -82.7(2) . . . . ?
P10 Cr4 C35 C34 -137.1(2) . . . . ?
P7 Cr4 C35 C34 100.7(3) . . . . ?
P6 Cr4 C35 C34 172.33(18) . . . . ?
P8 Cr4 C35 C34 -32.4(3) . . . . ?
C31 Cr4 C35 C40 -121.1(4) . . . . ?
C32 Cr4 C35 C40 -159.1(4) . . . . ?
C33 Cr4 C35 C40 158.3(4) . . . . ?
C34 Cr4 C35 C40 121.3(4) . . . . ?
P9 Cr4 C35 C40 38.6(3) . . . . ?
P10 Cr4 C35 C40 -15.8(3) . . . . ?
P7 Cr4 C35 C40 -138.0(3) . . . . ?
P6 Cr4 C35 C40 -66.3(4) . . . . ?
P8 Cr4 C35 C40 89.0(3) . . . . ?
